data_4344047
loop_
_publ_author_name
'Li, Feng'
'Sevov, Slavi C.'

_publ_section_title
;
 Coordination of Tri-Substituted Nona-Germanium Clusters to Cu(I) and
 Pd(0).
;
_journal_issue 16
_journal_name_full 'Inorganic chemistry'
_journal_page_first 8121
_journal_page_last 8125
_journal_paper_doi 10.1021/acs.inorgchem.5b01371
_journal_volume 54
_journal_year 2015
_chemical_formula_moiety '(Ge18 Si24 Cu2 P C72 H162), 2.5(C6 H14)'
_chemical_formula_sum 'C29 H70.67 Cu0.67 Ge6 P0.33 Si8'
_chemical_formula_weight 1132.75
_chemical_name_common '(Ge9Si(SiMe3)3)Cu(Ge9Si(SiMe3)3)CuPPh3 2.5hex'
_chemical_name_systematic
; 
 ? 
;
_space_group_crystal_system monoclinic
_space_group_IT_number 15
_space_group_name_Hall '-C 2yc'
_space_group_name_H-M_alt 'C 1 2/c 1'
_symmetry_space_group_name_Hall '-C 2yc'
_symmetry_space_group_name_H-M 'C 1 2/c 1'
_atom_sites_solution_hydrogens geom
_atom_sites_solution_primary direct
_atom_sites_solution_secondary difmap
_audit_creation_method SHELXL-97
_cell_angle_alpha 90.00
_cell_angle_beta 91.359(2)
_cell_angle_gamma 90.00
_cell_formula_units_Z 24
_cell_length_a 38.399(3)
_cell_length_b 27.380(3)
_cell_length_c 30.128(2)
_cell_measurement_reflns_used 9873
_cell_measurement_temperature 120(2)
_cell_measurement_theta_max 26.12
_cell_measurement_theta_min 2.39
_cell_volume 31667(5)
_computing_cell_refinement 'Bruker SAINT v7.60A'
_computing_data_collection 'Bruker APEX-II v2008-6'
_computing_data_reduction 'Bruker SAINT v7.60A'
_computing_molecular_graphics SHELXL-XP
_computing_publication_material SHELXTL
_computing_structure_refinement 'SHELXL-2012 (Sheldrick, 2012)'
_computing_structure_solution 'SHELXS-97 (Sheldrick, 2008)'
_diffrn_ambient_temperature 120(2)
_diffrn_detector_area_resol_mean 8.33
_diffrn_measured_fraction_theta_full 0.998
_diffrn_measured_fraction_theta_max 0.998
_diffrn_measurement_device_type 'Bruker APEX-II'
_diffrn_measurement_method 'combination of \w/2\q-scans and \f-scans'
_diffrn_radiation_monochromator graphite
_diffrn_radiation_source 'fine-focus sealed tube'
_diffrn_radiation_type MoK\a
_diffrn_radiation_wavelength 0.71073
_diffrn_reflns_av_R_equivalents 0.0536
_diffrn_reflns_av_sigmaI/netI 0.0313
_diffrn_reflns_limit_h_max 47
_diffrn_reflns_limit_h_min -47
_diffrn_reflns_limit_k_max 33
_diffrn_reflns_limit_k_min -33
_diffrn_reflns_limit_l_max 37
_diffrn_reflns_limit_l_min -37
_diffrn_reflns_number 274549
_diffrn_reflns_theta_full 26.14
_diffrn_reflns_theta_max 26.14
_diffrn_reflns_theta_min 0.91
_exptl_absorpt_coefficient_mu 3.845
_exptl_absorpt_correction_T_max 0.3917
_exptl_absorpt_correction_T_min 0.2494
_exptl_absorpt_correction_type empirical
_exptl_absorpt_process_details 'Sheldrick, 2008'
_exptl_crystal_colour dark
_exptl_crystal_density_diffrn 1.425
_exptl_crystal_density_method 'not measured'
_exptl_crystal_description block
_exptl_crystal_F_000 13752
_exptl_crystal_size_max 0.50
_exptl_crystal_size_mid 0.45
_exptl_crystal_size_min 0.30
_refine_diff_density_max 1.972
_refine_diff_density_min -1.508
_refine_diff_density_rms 0.174
_refine_ls_extinction_method none
_refine_ls_goodness_of_fit_ref 1.118
_refine_ls_hydrogen_treatment constr
_refine_ls_matrix_type full
_refine_ls_number_parameters 1355
_refine_ls_number_reflns 31522
_refine_ls_number_restraints 48
_refine_ls_restrained_S_all 1.118
_refine_ls_R_factor_all 0.0647
_refine_ls_R_factor_gt 0.0440
_refine_ls_shift/su_max 0.002
_refine_ls_shift/su_mean 0.000
_refine_ls_structure_factor_coef Fsqd
_refine_ls_weighting_details 'calc w=1/[\s^2^(Fo^2^)+(0.0335P)^2^+226.5503P] where P=(Fo^2^+2Fc^2^)/3'
_refine_ls_weighting_scheme calc
_refine_ls_wR_factor_gt 0.0937
_refine_ls_wR_factor_ref 0.1054
_reflns_number_gt 24834
_reflns_number_total 31522
_reflns_threshold_expression >2sigma(I)
_cod_data_source_file ic5b01371_si_001.cif
_cod_data_source_block lf056
_cod_depositor_comments 'Adding full bibliography for 4344046--4344047.cif.'
_cod_original_cell_volume 31666(5)
_cod_database_code 4344047

loop_
_symmetry_equiv_pos_as_xyz
'x, y, z'
'-x, y, -z+1/2'
'x+1/2, y+1/2, z'
'-x+1/2, y+1/2, -z+1/2'
'-x, -y, -z'
'x, -y, z-1/2'
'-x+1/2, -y+1/2, -z'
'x+1/2, -y+1/2, z-1/2'

loop_
_atom_site_label
_atom_site_type_symbol
_atom_site_fract_x
_atom_site_fract_y
_atom_site_fract_z
_atom_site_U_iso_or_equiv
_atom_site_adp_type
_atom_site_occupancy
_atom_site_symmetry_multiplicity
_atom_site_calc_flag
_atom_site_refinement_flags
_atom_site_disorder_assembly
_atom_site_disorder_group
Ge1 Ge 0.054744(12) 0.558712(17) 0.252524(15) 0.01947(10) Uani 1 1 d . A .
Ge2 Ge 0.034009(12) 0.501740(17) 0.324875(14) 0.01952(10) Uani 1 1 d . A .
Ge3 Ge 0.056853(12) 0.455938(16) 0.247069(14) 0.01915(10) Uani 1 1 d . A .
Ge4 Ge 0.135966(12) 0.558423(17) 0.294201(15) 0.02295(11) Uani 1 1 d . . .
Ge5 Ge 0.114882(13) 0.502699(18) 0.364583(15) 0.02569(11) Uani 1 1 d . A .
Ge6 Ge 0.138188(12) 0.457974(17) 0.288836(15) 0.02326(11) Uani 1 1 d . A .
Ge7 Ge 0.108327(12) 0.510923(18) 0.230793(14) 0.02049(10) Uani 1 1 d . A .
Ge8 Ge 0.078310(12) 0.570196(17) 0.331229(15) 0.02120(10) Uani 1 1 d . A .
Ge9 Ge 0.081166(12) 0.436494(16) 0.323973(15) 0.02026(10) Uani 1 1 d . . .
Si1 Si 0.13715(3) 0.52137(4) 0.16240(4) 0.0193(2) Uani 1 1 d . . .
Si2 Si 0.10761(4) 0.47171(5) 0.11051(4) 0.0331(3) Uani 1 1 d . A .
Si3 Si 0.19525(3) 0.49556(5) 0.17281(5) 0.0308(3) Uani 1 1 d . A .
Si4 Si 0.13605(4) 0.60495(5) 0.14491(4) 0.0269(3) Uani 1 1 d . A .
Si5 Si 0.07179(3) 0.63857(4) 0.37882(4) 0.0231(3) Uani 1 1 d . . .
Si6 Si 0.03968(5) 0.69553(6) 0.33759(7) 0.0559(5) Uani 1 1 d . A .
Si7 Si 0.12754(4) 0.66828(5) 0.39858(5) 0.0375(3) Uani 1 1 d . A .
Si8 Si 0.04218(4) 0.61216(6) 0.44183(5) 0.0437(4) Uani 1 1 d . A .
Si9 Si 0.07856(3) 0.36067(4) 0.36228(4) 0.0193(2) Uani 1 1 d . A .
Si10 Si 0.02155(3) 0.35506(5) 0.38778(5) 0.0288(3) Uani 1 1 d . . .
Si11 Si 0.09166(4) 0.29795(5) 0.31231(5) 0.0328(3) Uani 1 1 d . . .
Si12 Si 0.12037(4) 0.36481(5) 0.42067(5) 0.0336(3) Uani 1 1 d . . .
C1 C 0.13135(18) 0.4695(3) 0.05696(19) 0.062(2) Uani 1 1 d . . .
H1A H 0.1204 0.4452 0.0372 0.094 Uiso 1 1 calc R A .
H1B H 0.1557 0.4605 0.0629 0.094 Uiso 1 1 calc R . .
H1C H 0.1304 0.5017 0.0427 0.094 Uiso 1 1 calc R . .
C2 C 0.06342(16) 0.4967(3) 0.0999(3) 0.070(2) Uani 1 1 d . . .
H2A H 0.0502 0.4744 0.0805 0.104 Uiso 1 1 calc R A .
H2B H 0.0652 0.5287 0.0855 0.104 Uiso 1 1 calc R . .
H2C H 0.0515 0.5003 0.1281 0.104 Uiso 1 1 calc R . .
C3 C 0.10440(19) 0.4077(2) 0.1317(2) 0.0620(19) Uani 1 1 d . . .
H3A H 0.0905 0.3881 0.1106 0.093 Uiso 1 1 calc R A .
H3B H 0.0932 0.4079 0.1606 0.093 Uiso 1 1 calc R . .
H3C H 0.1278 0.3937 0.1350 0.093 Uiso 1 1 calc R . .
C4 C 0.21683(14) 0.5232(2) 0.22296(19) 0.0438(14) Uani 1 1 d . . .
H4A H 0.2412 0.5128 0.2248 0.066 Uiso 1 1 calc R A .
H4B H 0.2048 0.5124 0.2496 0.066 Uiso 1 1 calc R . .
H4C H 0.2158 0.5589 0.2208 0.066 Uiso 1 1 calc R . .
C5 C 0.19752(16) 0.4274(2) 0.1780(2) 0.0516(16) Uani 1 1 d . . .
H5A H 0.2216 0.4175 0.1847 0.077 Uiso 1 1 calc R A .
H5B H 0.1897 0.4124 0.1499 0.077 Uiso 1 1 calc R . .
H5C H 0.1825 0.4166 0.2019 0.077 Uiso 1 1 calc R . .
C6 C 0.22052(15) 0.5151(3) 0.1236(2) 0.0579(18) Uani 1 1 d . . .
H6A H 0.2450 0.5055 0.1279 0.087 Uiso 1 1 calc R A .
H6B H 0.2190 0.5507 0.1204 0.087 Uiso 1 1 calc R . .
H6C H 0.2108 0.4995 0.0968 0.087 Uiso 1 1 calc R . .
C7 C 0.1659(2) 0.6389(2) 0.1838(2) 0.066(2) Uani 1 1 d . . .
H7A H 0.1651 0.6738 0.1768 0.099 Uiso 1 1 calc R A .
H7B H 0.1898 0.6268 0.1806 0.099 Uiso 1 1 calc R . .
H7C H 0.1586 0.6338 0.2144 0.099 Uiso 1 1 calc R . .
C8 C 0.09175(17) 0.6312(2) 0.1486(3) 0.067(2) Uani 1 1 d . . .
H8A H 0.0923 0.6658 0.1401 0.101 Uiso 1 1 calc R A .
H8B H 0.0838 0.6283 0.1792 0.101 Uiso 1 1 calc R . .
H8C H 0.0758 0.6136 0.1285 0.101 Uiso 1 1 calc R . .
C9 C 0.1514(2) 0.6144(2) 0.0875(2) 0.066(2) Uani 1 1 d . . .
H9A H 0.1509 0.6493 0.0804 0.099 Uiso 1 1 calc R A .
H9B H 0.1360 0.5968 0.0665 0.099 Uiso 1 1 calc R . .
H9C H 0.1752 0.6020 0.0852 0.099 Uiso 1 1 calc R . .
C10 C -0.00147(15) 0.6685(2) 0.3154(2) 0.0546(16) Uani 1 1 d . . .
H10A H -0.0144 0.6931 0.2982 0.082 Uiso 1 1 calc R A .
H10B H -0.0156 0.6573 0.3401 0.082 Uiso 1 1 calc R . .
H10C H 0.0039 0.6407 0.2962 0.082 Uiso 1 1 calc R . .
C11 C 0.0291(3) 0.7479(3) 0.3747(5) 0.184(8) Uani 1 1 d . . .
H11A H 0.0153 0.7721 0.3579 0.276 Uiso 1 1 calc R A .
H11B H 0.0507 0.7630 0.3858 0.276 Uiso 1 1 calc R . .
H11C H 0.0156 0.7361 0.3998 0.276 Uiso 1 1 calc R . .
C12 C 0.0652(3) 0.7165(5) 0.2894(4) 0.179(7) Uani 1 1 d . . .
H12A H 0.0494 0.7315 0.2673 0.268 Uiso 1 1 calc R A .
H12B H 0.0770 0.6885 0.2762 0.268 Uiso 1 1 calc R . .
H12C H 0.0826 0.7405 0.2995 0.268 Uiso 1 1 calc R . .
C13 C 0.15505(17) 0.6197(2) 0.4246(3) 0.065(2) Uani 1 1 d . . .
H13A H 0.1781 0.6330 0.4322 0.097 Uiso 1 1 calc R A .
H13B H 0.1575 0.5925 0.4037 0.097 Uiso 1 1 calc R . .
H13C H 0.1441 0.6080 0.4516 0.097 Uiso 1 1 calc R . .
C14 C 0.12367(18) 0.7199(3) 0.4391(3) 0.070(2) Uani 1 1 d . . .
H14A H 0.1469 0.7328 0.4464 0.105 Uiso 1 1 calc R A .
H14B H 0.1129 0.7080 0.4662 0.105 Uiso 1 1 calc R . .
H14C H 0.1092 0.7458 0.4259 0.105 Uiso 1 1 calc R . .
C15 C 0.15039(18) 0.6923(3) 0.3492(3) 0.079(2) Uani 1 1 d . . .
H15A H 0.1742 0.7018 0.3580 0.118 Uiso 1 1 calc R A .
H15B H 0.1378 0.7208 0.3374 0.118 Uiso 1 1 calc R . .
H15C H 0.1512 0.6669 0.3264 0.118 Uiso 1 1 calc R . .
C16 C 0.0489(3) 0.6569(4) 0.4876(3) 0.139(5) Uani 1 1 d . . .
H16A H 0.0354 0.6469 0.5133 0.208 Uiso 1 1 calc R A .
H16B H 0.0412 0.6893 0.4777 0.208 Uiso 1 1 calc R . .
H16C H 0.0737 0.6581 0.4961 0.208 Uiso 1 1 calc R . .
C17 C 0.0579(2) 0.5507(3) 0.4599(2) 0.078(2) Uani 1 1 d . . .
H17A H 0.0450 0.5402 0.4860 0.117 Uiso 1 1 calc R A .
H17B H 0.0828 0.5524 0.4676 0.117 Uiso 1 1 calc R . .
H17C H 0.0540 0.5272 0.4358 0.117 Uiso 1 1 calc R . .
C18 C -0.00488(17) 0.6058(3) 0.4295(3) 0.074(2) Uani 1 1 d . . .
H18A H -0.0162 0.5904 0.4547 0.110 Uiso 1 1 calc R A .
H18B H -0.0084 0.5855 0.4030 0.110 Uiso 1 1 calc R . .
H18C H -0.0151 0.6382 0.4242 0.110 Uiso 1 1 calc R . .
C19 C 0.01583(15) 0.2965(2) 0.4187(2) 0.0452(14) Uani 1 1 d . A .
H19A H -0.0083 0.2938 0.4282 0.068 Uiso 1 1 calc R . .
H19B H 0.0315 0.2961 0.4449 0.068 Uiso 1 1 calc R . .
H19C H 0.0213 0.2689 0.3993 0.068 Uiso 1 1 calc R . .
C20 C -0.01002(15) 0.3567(3) 0.3397(2) 0.0580(18) Uani 1 1 d . A .
H20A H -0.0338 0.3552 0.3506 0.087 Uiso 1 1 calc R . .
H20B H -0.0059 0.3287 0.3203 0.087 Uiso 1 1 calc R . .
H20C H -0.0069 0.3870 0.3230 0.087 Uiso 1 1 calc R . .
C21 C 0.01255(17) 0.4072(2) 0.4259(2) 0.0584(18) Uani 1 1 d . A .
H21A H -0.0124 0.4083 0.4320 0.088 Uiso 1 1 calc R . .
H21B H 0.0195 0.4379 0.4119 0.088 Uiso 1 1 calc R . .
H21C H 0.0258 0.4028 0.4538 0.088 Uiso 1 1 calc R . .
C22 C 0.09152(19) 0.2382(2) 0.3422(2) 0.0566(17) Uani 1 1 d . A .
H22A H 0.0936 0.2116 0.3207 0.085 Uiso 1 1 calc R . .
H22B H 0.0697 0.2347 0.3581 0.085 Uiso 1 1 calc R . .
H22C H 0.1112 0.2370 0.3634 0.085 Uiso 1 1 calc R . .
C23 C 0.0587(2) 0.2966(2) 0.2655(2) 0.063(2) Uani 1 1 d . A .
H23A H 0.0648 0.2709 0.2444 0.095 Uiso 1 1 calc R . .
H23B H 0.0584 0.3282 0.2503 0.095 Uiso 1 1 calc R . .
H23C H 0.0356 0.2899 0.2772 0.095 Uiso 1 1 calc R . .
C24 C 0.13567(19) 0.3071(3) 0.2887(3) 0.076(2) Uani 1 1 d . A .
H24A H 0.1412 0.2796 0.2693 0.113 Uiso 1 1 calc R . .
H24B H 0.1531 0.3091 0.3129 0.113 Uiso 1 1 calc R . .
H24C H 0.1359 0.3375 0.2715 0.113 Uiso 1 1 calc R . .
C25 C 0.10811(18) 0.4107(2) 0.46365(18) 0.0565(17) Uani 1 1 d . A .
H25A H 0.1277 0.4153 0.4847 0.085 Uiso 1 1 calc R . .
H25B H 0.0878 0.3990 0.4795 0.085 Uiso 1 1 calc R . .
H25C H 0.1025 0.4419 0.4492 0.085 Uiso 1 1 calc R . .
C26 C 0.16428(14) 0.3801(2) 0.3989(2) 0.0480(15) Uani 1 1 d . A .
H26A H 0.1818 0.3779 0.4231 0.072 Uiso 1 1 calc R . .
H26B H 0.1639 0.4134 0.3869 0.072 Uiso 1 1 calc R . .
H26C H 0.1701 0.3571 0.3753 0.072 Uiso 1 1 calc R . .
C27 C 0.12384(18) 0.3043(2) 0.4496(2) 0.063(2) Uani 1 1 d . A .
H27A H 0.1407 0.3068 0.4745 0.094 Uiso 1 1 calc R . .
H27B H 0.1317 0.2795 0.4286 0.094 Uiso 1 1 calc R . .
H27C H 0.1010 0.2951 0.4608 0.094 Uiso 1 1 calc R . .
Cu1 Cu 0.0000 0.50524(3) 0.2500 0.02377(17) Uani 1 2 d S . .
Cu2 Cu 0.17288(3) 0.50619(4) 0.34010(4) 0.0219(2) Uani 0.50 1 d P A -1
P1 P 0.22701(6) 0.50574(8) 0.36852(7) 0.0193(5) Uani 0.50 1 d P A -1
C61 C 0.2568(3) 0.4740(4) 0.3323(4) 0.019(2) Uani 0.50 1 d P A -1
C62 C 0.2449(3) 0.4318(5) 0.3107(5) 0.031(3) Uani 0.50 1 d P A -1
H62A H 0.2222 0.4199 0.3164 0.037 Uiso 0.50 1 calc PR A -1
C63 C 0.2653(4) 0.4074(6) 0.2816(5) 0.043(4) Uani 0.50 1 d PU A -1
H63A H 0.2575 0.3783 0.2675 0.052 Uiso 0.50 1 calc PR A -1
C64 C 0.2984(5) 0.4267(7) 0.2732(8) 0.031(4) Uani 0.50 1 d PU A -1
H64A H 0.3126 0.4107 0.2523 0.037 Uiso 0.50 1 calc PR A -1
C65 C 0.3106(3) 0.4668(5) 0.2934(4) 0.040(3) Uani 0.50 1 d P A -1
H65A H 0.3332 0.4786 0.2874 0.049 Uiso 0.50 1 calc PR A -1
C66 C 0.2899(3) 0.4911(5) 0.3232(3) 0.027(2) Uani 0.50 1 d P A -1
H66A H 0.2984 0.5197 0.3376 0.033 Uiso 0.50 1 calc PR A -1
C71 C 0.2313(4) 0.4761(6) 0.4217(5) 0.021(3) Uani 0.50 1 d P A -1
C72 C 0.2577(3) 0.4450(4) 0.4338(4) 0.029(2) Uani 0.50 1 d P A -1
H72A H 0.2753 0.4385 0.4130 0.035 Uiso 0.50 1 calc PR A -1
C73 C 0.2600(3) 0.4223(5) 0.4753(4) 0.045(3) Uani 0.50 1 d P A -1
H73A H 0.2784 0.4005 0.4831 0.054 Uiso 0.50 1 calc PR A -1
C74 C 0.2340(4) 0.4337(6) 0.5041(6) 0.039(4) Uani 0.50 1 d PU A -1
H74A H 0.2349 0.4186 0.5325 0.047 Uiso 0.50 1 calc PR A -1
C75 C 0.2076(5) 0.4644(7) 0.4955(6) 0.052(6) Uani 0.50 1 d PU A -1
H75A H 0.1907 0.4713 0.5172 0.062 Uiso 0.50 1 calc PR A -1
C76 C 0.2056(3) 0.4856(5) 0.4539(4) 0.033(3) Uani 0.50 1 d P A -1
H76A H 0.1868 0.5069 0.4466 0.040 Uiso 0.50 1 calc PR A -1
C81 C 0.2446(3) 0.5666(6) 0.3755(5) 0.022(3) Uani 0.50 1 d P A -1
C82 C 0.2370(3) 0.6020(5) 0.3434(5) 0.037(3) Uani 0.50 1 d P A -1
H82A H 0.2233 0.5942 0.3178 0.045 Uiso 0.50 1 calc PR A -1
C83 C 0.2499(6) 0.6484(8) 0.3498(9) 0.043(5) Uani 0.50 1 d P A -1
H83A H 0.2453 0.6724 0.3277 0.052 Uiso 0.50 1 calc PR A -1
C84 C 0.2693(7) 0.6613(12) 0.3873(11) 0.035(5) Uani 0.50 1 d P A -1
H84A H 0.2773 0.6940 0.3910 0.041 Uiso 0.50 1 calc PR A -1
C85 C 0.2768(3) 0.6275(5) 0.4185(5) 0.045(3) Uani 0.50 1 d P A -1
H85A H 0.2909 0.6357 0.4438 0.054 Uiso 0.50 1 calc PR A -1
C86 C 0.2638(3) 0.5798(4) 0.4134(4) 0.034(2) Uani 0.50 1 d P A -1
H86A H 0.2681 0.5564 0.4361 0.040 Uiso 0.50 1 calc PR A -1
Ge10 Ge 0.463610(13) 0.488573(18) 0.428103(15) 0.02432(11) Uani 1 1 d . B .
Ge11 Ge 0.441130(12) 0.459249(17) 0.512861(15) 0.02175(10) Uani 1 1 d . B .
Ge12 Ge 0.448360(12) 0.559114(17) 0.493287(15) 0.02221(10) Uani 1 1 d . B .
Ge13 Ge 0.366137(14) 0.560742(18) 0.455552(16) 0.02730(11) Uani 1 1 d . . .
Ge14 Ge 0.381949(17) 0.492026(19) 0.392500(17) 0.03775(14) Uani 1 1 d . B .
Ge15 Ge 0.358951(13) 0.464038(18) 0.474524(16) 0.02728(11) Uani 1 1 d . B .
Ge16 Ge 0.393488(12) 0.521604(18) 0.523983(15) 0.02249(11) Uani 1 1 d . B .
Ge17 Ge 0.422849(13) 0.560397(17) 0.415017(15) 0.02367(11) Uani 1 1 d . B .
Ge18 Ge 0.413339(13) 0.430210(17) 0.440491(16) 0.02419(11) Uani 1 1 d . . .
Si13 Si 0.36659(3) 0.53808(5) 0.59277(4) 0.0262(3) Uani 1 1 d . . .
Si14 Si 0.40679(4) 0.58234(8) 0.63667(5) 0.0530(5) Uani 1 1 d . B .
Si15 Si 0.35119(4) 0.46297(6) 0.62432(5) 0.0404(4) Uani 1 1 d . B .
Si16 Si 0.31738(4) 0.58665(5) 0.57644(5) 0.0360(3) Uani 1 1 d . B .
Si17 Si 0.42824(3) 0.62716(5) 0.36511(4) 0.0232(3) Uani 1 1 d . . .
Si18 Si 0.40849(4) 0.69721(5) 0.40195(5) 0.0363(3) Uani 1 1 d . B .
Si19 Si 0.39373(4) 0.60770(6) 0.30212(5) 0.0405(4) Uani 1 1 d . B .
Si20 Si 0.48735(4) 0.63203(6) 0.34787(4) 0.0338(3) Uani 1 1 d . B .
Si21 Si 0.40987(3) 0.34839(5) 0.41455(4) 0.0259(3) Uani 1 1 d . B .
Si22 Si 0.43111(5) 0.34981(6) 0.34221(5) 0.0488(4) Uani 1 1 d . . .
Si23 Si 0.44276(4) 0.30241(5) 0.46580(5) 0.0377(4) Uani 1 1 d . . .
Si24 Si 0.35140(4) 0.32342(5) 0.41517(6) 0.0419(4) Uani 1 1 d . . .
C28 C 0.4281(2) 0.6301(3) 0.6028(2) 0.076(2) Uani 1 1 d . . .
H28A H 0.4423 0.6513 0.6223 0.114 Uiso 1 1 calc R B .
H28B H 0.4103 0.6496 0.5873 0.114 Uiso 1 1 calc R . .
H28C H 0.4431 0.6144 0.5811 0.114 Uiso 1 1 calc R . .
C29 C 0.3831(2) 0.6163(5) 0.6813(3) 0.143(5) Uani 1 1 d . . .
H29A H 0.3994 0.6380 0.6972 0.214 Uiso 1 1 calc R B .
H29B H 0.3733 0.5929 0.7022 0.214 Uiso 1 1 calc R . .
H29C H 0.3643 0.6358 0.6677 0.214 Uiso 1 1 calc R . .
C30 C 0.4401(2) 0.5417(4) 0.6611(4) 0.124(4) Uani 1 1 d . . .
H30A H 0.4572 0.5611 0.6781 0.185 Uiso 1 1 calc R B .
H30B H 0.4518 0.5241 0.6374 0.185 Uiso 1 1 calc R . .
H30C H 0.4290 0.5183 0.6809 0.185 Uiso 1 1 calc R . .
C31 C 0.33321(18) 0.4741(3) 0.6808(2) 0.0637(19) Uani 1 1 d . . .
H31A H 0.3289 0.4427 0.6953 0.096 Uiso 1 1 calc R B .
H31B H 0.3113 0.4923 0.6778 0.096 Uiso 1 1 calc R . .
H31C H 0.3500 0.4930 0.6987 0.096 Uiso 1 1 calc R . .
C32 C 0.31701(18) 0.4317(2) 0.5898(2) 0.0597(18) Uani 1 1 d . . .
H32A H 0.3125 0.3993 0.6021 0.090 Uiso 1 1 calc R B .
H32B H 0.3250 0.4284 0.5593 0.090 Uiso 1 1 calc R . .
H32C H 0.2955 0.4511 0.5898 0.090 Uiso 1 1 calc R . .
C33 C 0.38971(19) 0.4220(3) 0.6297(3) 0.073(2) Uani 1 1 d . . .
H33A H 0.3832 0.3921 0.6453 0.109 Uiso 1 1 calc R B .
H33B H 0.4084 0.4387 0.6465 0.109 Uiso 1 1 calc R . .
H33C H 0.3979 0.4136 0.6001 0.109 Uiso 1 1 calc R . .
C34 C 0.33069(17) 0.6468(2) 0.5534(2) 0.0579(17) Uani 1 1 d . . .
H34A H 0.3099 0.6668 0.5474 0.087 Uiso 1 1 calc R B .
H34B H 0.3431 0.6416 0.5257 0.087 Uiso 1 1 calc R . .
H34C H 0.3461 0.6635 0.5749 0.087 Uiso 1 1 calc R . .
C35 C 0.28661(14) 0.5559(2) 0.5362(2) 0.0482(15) Uani 1 1 d . . .
H35A H 0.2680 0.5787 0.5273 0.072 Uiso 1 1 calc R B .
H35B H 0.2764 0.5272 0.5502 0.072 Uiso 1 1 calc R . .
H35C H 0.2993 0.5457 0.5099 0.072 Uiso 1 1 calc R . .
C36 C 0.29293(16) 0.5978(3) 0.6288(2) 0.0624(19) Uani 1 1 d . . .
H36A H 0.2728 0.6189 0.6223 0.094 Uiso 1 1 calc R B .
H36B H 0.3083 0.6138 0.6508 0.094 Uiso 1 1 calc R . .
H36C H 0.2849 0.5666 0.6407 0.094 Uiso 1 1 calc R . .
C37 C 0.41719(19) 0.7527(2) 0.3681(3) 0.071(2) Uani 1 1 d . . .
H37A H 0.4101 0.7819 0.3845 0.107 Uiso 1 1 calc R B .
H37B H 0.4039 0.7508 0.3400 0.107 Uiso 1 1 calc R . .
H37C H 0.4421 0.7546 0.3621 0.107 Uiso 1 1 calc R . .
C38 C 0.36063(16) 0.6946(2) 0.4114(2) 0.0594(18) Uani 1 1 d . . .
H38A H 0.3539 0.7221 0.4301 0.089 Uiso 1 1 calc R B .
H38B H 0.3550 0.6638 0.4263 0.089 Uiso 1 1 calc R . .
H38C H 0.3480 0.6964 0.3829 0.089 Uiso 1 1 calc R . .
C39 C 0.4314(2) 0.7035(3) 0.4566(2) 0.076(2) Uani 1 1 d . . .
H39A H 0.4234 0.7332 0.4714 0.113 Uiso 1 1 calc R B .
H39B H 0.4566 0.7057 0.4521 0.113 Uiso 1 1 calc R . .
H39C H 0.4264 0.6751 0.4751 0.113 Uiso 1 1 calc R . .
C40 C 0.3976(2) 0.6574(3) 0.2601(2) 0.089(3) Uani 1 1 d . . .
H40A H 0.3833 0.6493 0.2337 0.134 Uiso 1 1 calc R B .
H40B H 0.4220 0.6608 0.2518 0.134 Uiso 1 1 calc R . .
H40C H 0.3894 0.6883 0.2727 0.134 Uiso 1 1 calc R . .
C41 C 0.40876(19) 0.5493(3) 0.2765(2) 0.071(2) Uani 1 1 d . . .
H41A H 0.3940 0.5417 0.2505 0.106 Uiso 1 1 calc R B .
H41B H 0.4072 0.5228 0.2983 0.106 Uiso 1 1 calc R . .
H41C H 0.4330 0.5528 0.2675 0.106 Uiso 1 1 calc R . .
C42 C 0.34698(15) 0.6014(3) 0.3159(2) 0.0562(17) Uani 1 1 d . . .
H42A H 0.3340 0.5882 0.2902 0.084 Uiso 1 1 calc R B .
H42B H 0.3376 0.6335 0.3235 0.084 Uiso 1 1 calc R . .
H42C H 0.3447 0.5793 0.3412 0.084 Uiso 1 1 calc R . .
C43 C 0.49509(18) 0.6871(3) 0.3134(3) 0.083(3) Uani 1 1 d . . .
H43A H 0.5194 0.6875 0.3042 0.124 Uiso 1 1 calc R B .
H43B H 0.4904 0.7165 0.3308 0.124 Uiso 1 1 calc R . .
H43C H 0.4796 0.6864 0.2871 0.124 Uiso 1 1 calc R . .
C44 C 0.50138(18) 0.5764(3) 0.3179(3) 0.080(3) Uani 1 1 d . . .
H44A H 0.5260 0.5794 0.3106 0.120 Uiso 1 1 calc R B .
H44B H 0.4874 0.5728 0.2904 0.120 Uiso 1 1 calc R . .
H44C H 0.4981 0.5477 0.3367 0.120 Uiso 1 1 calc R . .
C45 C 0.51403(15) 0.6379(3) 0.39973(19) 0.0537(17) Uani 1 1 d . . .
H45A H 0.5386 0.6413 0.3924 0.081 Uiso 1 1 calc R B .
H45B H 0.5110 0.6088 0.4181 0.081 Uiso 1 1 calc R . .
H45C H 0.5066 0.6669 0.4162 0.081 Uiso 1 1 calc R . .
C46 C 0.4018(3) 0.3869(3) 0.3054(2) 0.104(3) Uani 1 1 d . B .
H46A H 0.4116 0.3889 0.2757 0.156 Uiso 1 1 calc R . .
H46B H 0.3996 0.4199 0.3177 0.156 Uiso 1 1 calc R . .
H46C H 0.3788 0.3715 0.3034 0.156 Uiso 1 1 calc R . .
C47 C 0.4338(2) 0.2867(3) 0.3195(2) 0.081(2) Uani 1 1 d . B .
H47A H 0.4448 0.2876 0.2904 0.122 Uiso 1 1 calc R . .
H47B H 0.4103 0.2730 0.3162 0.122 Uiso 1 1 calc R . .
H47C H 0.4478 0.2663 0.3398 0.122 Uiso 1 1 calc R . .
C48 C 0.4756(2) 0.3770(3) 0.3423(3) 0.085(3) Uani 1 1 d . B .
H48A H 0.4858 0.3726 0.3131 0.127 Uiso 1 1 calc R . .
H48B H 0.4903 0.3609 0.3649 0.127 Uiso 1 1 calc R . .
H48C H 0.4741 0.4120 0.3490 0.127 Uiso 1 1 calc R . .
C49 C 0.42398(18) 0.3110(2) 0.52170(18) 0.0511(16) Uani 1 1 d . B .
H49A H 0.4377 0.2924 0.5437 0.077 Uiso 1 1 calc R . .
H49B H 0.3998 0.2994 0.5213 0.077 Uiso 1 1 calc R . .
H49C H 0.4245 0.3457 0.5295 0.077 Uiso 1 1 calc R . .
C50 C 0.44061(19) 0.2360(2) 0.4501(2) 0.0609(19) Uani 1 1 d . B .
H50A H 0.4558 0.2171 0.4703 0.091 Uiso 1 1 calc R . .
H50B H 0.4483 0.2319 0.4196 0.091 Uiso 1 1 calc R . .
H50C H 0.4166 0.2243 0.4524 0.091 Uiso 1 1 calc R . .
C51 C 0.48863(15) 0.3242(3) 0.4668(2) 0.0626(19) Uani 1 1 d . B .
H51A H 0.5026 0.3043 0.4876 0.094 Uiso 1 1 calc R . .
H51B H 0.4894 0.3584 0.4763 0.094 Uiso 1 1 calc R . .
H51C H 0.4981 0.3214 0.4370 0.094 Uiso 1 1 calc R . .
C52 C 0.34913(18) 0.2595(2) 0.3928(3) 0.078(3) Uani 1 1 d . B .
H52A H 0.3247 0.2505 0.3873 0.116 Uiso 1 1 calc R . .
H52B H 0.3597 0.2370 0.4146 0.116 Uiso 1 1 calc R . .
H52C H 0.3618 0.2577 0.3650 0.116 Uiso 1 1 calc R . .
C53 C 0.33374(17) 0.3222(3) 0.4725(2) 0.0653(19) Uani 1 1 d . B .
H53A H 0.3085 0.3167 0.4708 0.098 Uiso 1 1 calc R . .
H53B H 0.3386 0.3534 0.4873 0.098 Uiso 1 1 calc R . .
H53C H 0.3449 0.2957 0.4895 0.098 Uiso 1 1 calc R . .
C54 C 0.32309(16) 0.3634(2) 0.3796(2) 0.0616(19) Uani 1 1 d . B .
H54A H 0.2987 0.3536 0.3824 0.092 Uiso 1 1 calc R . .
H54B H 0.3298 0.3603 0.3485 0.092 Uiso 1 1 calc R . .
H54C H 0.3258 0.3975 0.3891 0.092 Uiso 1 1 calc R . .
Cu3 Cu 0.5000 0.5000 0.5000 0.02919(19) Uani 1 2 d S . .
Cu4 Cu 0.32715(3) 0.50689(4) 0.41733(4) 0.0262(2) Uani 0.50 1 d P B -2
P2 P 0.27349(6) 0.50724(9) 0.38837(8) 0.0227(5) Uani 0.50 1 d P B -2
C61A C 0.2675(3) 0.4672(5) 0.3406(4) 0.024(3) Uani 0.50 1 d PU B -2
C62A C 0.2942(4) 0.4655(5) 0.3087(4) 0.039(3) Uani 0.50 1 d P B -2
H62B H 0.3142 0.4856 0.3118 0.046 Uiso 0.50 1 calc PR B -2
C63A C 0.2904(6) 0.4339(9) 0.2731(7) 0.057(6) Uani 0.50 1 d P B -2
H63B H 0.3080 0.4325 0.2516 0.069 Uiso 0.50 1 calc PR B -2
C64A C 0.2628(4) 0.4059(6) 0.2685(6) 0.044(4) Uani 0.50 1 d PU B -2
H64B H 0.2610 0.3849 0.2434 0.053 Uiso 0.50 1 calc PR B -2
C65A C 0.2358(3) 0.4057(5) 0.2991(4) 0.047(3) Uani 0.50 1 d P B -2
H65B H 0.2163 0.3847 0.2956 0.057 Uiso 0.50 1 calc PR B -2
C66A C 0.2390(3) 0.4375(5) 0.3344(5) 0.037(3) Uani 0.50 1 d P B -2
H66B H 0.2208 0.4390 0.3552 0.045 Uiso 0.50 1 calc PR B -2
C71A C 0.2421(4) 0.4871(5) 0.4294(5) 0.019(3) Uani 0.50 1 d P B -2
C72A C 0.2524(3) 0.4502(5) 0.4594(5) 0.036(3) Uani 0.50 1 d P B -2
H72B H 0.2745 0.4350 0.4567 0.043 Uiso 0.50 1 calc PR B -2
C73A C 0.2307(5) 0.4359(7) 0.4927(6) 0.059(6) Uani 0.50 1 d PU B -2
H73B H 0.2374 0.4110 0.5132 0.071 Uiso 0.50 1 calc PR B -2
C74A C 0.1997(4) 0.4584(6) 0.4952(5) 0.034(4) Uani 0.50 1 d PU B -2
H74B H 0.1845 0.4484 0.5179 0.041 Uiso 0.50 1 calc PR B -2
C75A C 0.1887(4) 0.4952(5) 0.4667(4) 0.047(3) Uani 0.50 1 d P B -2
H75B H 0.1665 0.5101 0.4699 0.056 Uiso 0.50 1 calc PR B -2
C76A C 0.2101(3) 0.5095(5) 0.4339(4) 0.038(3) Uani 0.50 1 d P B -2
H76B H 0.2031 0.5349 0.4142 0.045 Uiso 0.50 1 calc PR B -2
C81A C 0.2594(3) 0.5667(6) 0.3706(5) 0.024(3) Uani 0.50 1 d P B -2
C82A C 0.2385(3) 0.5743(5) 0.3327(4) 0.040(3) Uani 0.50 1 d P B -2
H82B H 0.2308 0.5470 0.3157 0.047 Uiso 0.50 1 calc PR B -2
C83A C 0.2289(3) 0.6205(5) 0.3196(5) 0.049(3) Uani 0.50 1 d P B -2
H83B H 0.2140 0.6248 0.2942 0.058 Uiso 0.50 1 calc PR B -2
C84A C 0.2406(5) 0.6601(8) 0.3427(9) 0.041(5) Uani 0.50 1 d P B -2
H84B H 0.2345 0.6922 0.3333 0.049 Uiso 0.50 1 calc PR B -2
C85A C 0.2612(8) 0.6532(12) 0.3798(12) 0.046(6) Uani 0.50 1 d P B -2
H85B H 0.2689 0.6808 0.3964 0.055 Uiso 0.50 1 calc PR B -2
C86A C 0.2708(3) 0.6080(5) 0.3937(5) 0.042(3) Uani 0.50 1 d P B -2
H86B H 0.2855 0.6044 0.4193 0.050 Uiso 0.50 1 calc PR B -2
C87 C 0.1644(3) 0.7777(4) 0.2445(3) 0.107(3) Uiso 1 1 d . C 4
H87A H 0.1566 0.7883 0.2148 0.160 Uiso 1 1 calc R C 4
H87B H 0.1587 0.8030 0.2663 0.160 Uiso 1 1 calc R C 4
H87C H 0.1527 0.7472 0.2522 0.160 Uiso 1 1 calc R C 4
C88 C 0.2029(5) 0.7698(7) 0.2451(6) 0.214(8) Uiso 1 1 d . C 4
H88A H 0.2068 0.7347 0.2390 0.257 Uiso 1 1 calc R C 4
H88B H 0.2122 0.7880 0.2196 0.257 Uiso 1 1 calc R C 4
C89 C 0.2224(3) 0.7814(4) 0.2807(3) 0.101(3) Uiso 1 1 d . C 4
H89A H 0.2130 0.7613 0.3049 0.122 Uiso 1 1 calc R C 4
H89B H 0.2158 0.8155 0.2876 0.122 Uiso 1 1 calc R C 4
C90 C 0.2594(3) 0.7801(4) 0.2879(4) 0.119(4) Uiso 1 1 d . C 4
H90A H 0.2665 0.7465 0.2800 0.143 Uiso 1 1 calc R C 4
H90B H 0.2691 0.8017 0.2649 0.143 Uiso 1 1 calc R C 4
C91 C 0.2775(3) 0.7909(5) 0.3258(4) 0.153(5) Uiso 1 1 d . C 4
H91A H 0.2685 0.7699 0.3496 0.183 Uiso 1 1 calc R C 4
H91B H 0.2720 0.8251 0.3338 0.183 Uiso 1 1 calc R C 4
C92 C 0.3174(2) 0.7858(4) 0.3266(3) 0.104(3) Uiso 1 1 d . C 4
H92A H 0.3263 0.7891 0.3572 0.156 Uiso 1 1 calc R C 4
H92B H 0.3275 0.8115 0.3082 0.156 Uiso 1 1 calc R C 4
H92C H 0.3238 0.7537 0.3150 0.156 Uiso 1 1 calc R C 4
C93 C 0.2653(7) 0.2322(10) 0.5665(10) 0.350(15) Uiso 1 1 d . D 4
H93A H 0.2590 0.2188 0.5373 0.525 Uiso 1 1 calc R D 4
H93B H 0.2539 0.2130 0.5896 0.525 Uiso 1 1 calc R D 4
H93C H 0.2906 0.2306 0.5711 0.525 Uiso 1 1 calc R D 4
C94 C 0.2510(10) 0.2953(15) 0.5696(13) 0.50(2) Uiso 1 1 d . D 4
H94A H 0.2262 0.3017 0.5754 0.600 Uiso 1 1 calc R D 4
H94B H 0.2625 0.3196 0.5504 0.600 Uiso 1 1 calc R D 4
C95 C 0.2780(7) 0.2651(11) 0.6143(9) 0.312(13) Uiso 1 1 d . D 4
H95A H 0.2690 0.2329 0.6237 0.374 Uiso 1 1 calc R D 4
H95B H 0.3031 0.2635 0.6080 0.374 Uiso 1 1 calc R D 4
C96 C 0.2695(5) 0.3012(8) 0.6406(7) 0.224(8) Uiso 1 1 d . D 4
H96A H 0.2462 0.2938 0.6520 0.269 Uiso 1 1 calc R D 4
H96B H 0.2670 0.3308 0.6219 0.269 Uiso 1 1 calc R D 4
C97 C 0.2907(5) 0.3135(7) 0.6768(7) 0.222(8) Uiso 1 1 d . D 4
H97A H 0.2959 0.2830 0.6933 0.266 Uiso 1 1 calc R D 4
H97B H 0.3130 0.3256 0.6652 0.266 Uiso 1 1 calc R D 4
C98 C 0.2793(5) 0.3472(7) 0.7068(6) 0.236(9) Uiso 1 1 d . D 4
H98A H 0.2985 0.3558 0.7274 0.353 Uiso 1 1 calc R D 4
H98B H 0.2601 0.3334 0.7235 0.353 Uiso 1 1 calc R D 4
H98C H 0.2713 0.3766 0.6910 0.353 Uiso 1 1 calc R D 4
C99 C 0.2019(4) 0.3322(5) 0.0423(5) 0.175(6) Uiso 1 1 d . E 4
H99A H 0.2058 0.3659 0.0329 0.262 Uiso 1 1 calc R E 4
H99B H 0.2055 0.3297 0.0745 0.262 Uiso 1 1 calc R E 4
H99C H 0.1779 0.3226 0.0344 0.262 Uiso 1 1 calc R E 4
C100 C 0.2249(6) 0.3016(8) 0.0213(8) 0.266(11) Uiso 1 1 d . E 4
H10D H 0.2205 0.3145 -0.0091 0.320 Uiso 1 1 calc R E 4
H10E H 0.2464 0.3188 0.0312 0.320 Uiso 1 1 calc R E 4
C101 C 0.2391(4) 0.2640(6) 0.0100(5) 0.165(6) Uiso 1 1 d . . 4
H10F H 0.2177 0.2465 0.0001 0.198 Uiso 1 1 calc R . 4
H10G H 0.2437 0.2510 0.0403 0.198 Uiso 1 1 calc R . 4

loop_
_atom_site_aniso_label
_atom_site_aniso_U_11
_atom_site_aniso_U_22
_atom_site_aniso_U_33
_atom_site_aniso_U_23
_atom_site_aniso_U_13
_atom_site_aniso_U_12
Ge1 0.0180(2) 0.0195(2) 0.0209(2) 0.00187(18) -0.00041(18) 0.00180(18)
Ge2 0.0178(2) 0.0218(2) 0.0191(2) 0.00012(18) 0.00303(17) 0.00037(19)
Ge3 0.0190(2) 0.0188(2) 0.0195(2) -0.00234(18) 0.00005(17) -0.00086(19)
Ge4 0.0228(2) 0.0216(2) 0.0245(2) -0.00062(19) 0.00310(19) -0.0061(2)
Ge5 0.0347(3) 0.0224(3) 0.0196(2) -0.00092(19) -0.0069(2) 0.0031(2)
Ge6 0.0199(2) 0.0241(2) 0.0260(2) 0.0038(2) 0.00470(19) 0.0065(2)
Ge7 0.0163(2) 0.0292(3) 0.0161(2) 0.00143(18) 0.00294(17) -0.00005(19)
Ge8 0.0195(2) 0.0190(2) 0.0249(2) -0.00716(19) -0.00251(18) 0.00259(19)
Ge9 0.0185(2) 0.0183(2) 0.0239(2) 0.00603(18) -0.00162(18) -0.00227(19)
Si1 0.0196(6) 0.0206(6) 0.0177(6) 0.0006(5) 0.0039(5) -0.0001(5)
Si2 0.0330(8) 0.0394(8) 0.0272(7) -0.0088(6) 0.0058(6) -0.0111(6)
Si3 0.0234(7) 0.0379(8) 0.0314(7) 0.0063(6) 0.0097(5) 0.0069(6)
Si4 0.0320(7) 0.0229(7) 0.0257(7) 0.0051(5) 0.0033(5) 0.0004(6)
Si5 0.0233(7) 0.0191(6) 0.0271(6) -0.0067(5) 0.0035(5) -0.0026(5)
Si6 0.0468(10) 0.0231(8) 0.0967(14) 0.0053(9) -0.0225(10) 0.0026(7)
Si7 0.0306(8) 0.0320(8) 0.0498(9) -0.0119(7) -0.0030(7) -0.0089(6)
Si8 0.0529(10) 0.0474(9) 0.0317(8) -0.0164(7) 0.0185(7) -0.0189(8)
Si9 0.0217(6) 0.0168(6) 0.0193(6) 0.0024(5) -0.0001(5) -0.0014(5)
Si10 0.0256(7) 0.0258(7) 0.0355(7) 0.0099(6) 0.0082(6) 0.0010(6)
Si11 0.0427(9) 0.0243(7) 0.0316(7) -0.0043(6) 0.0060(6) 0.0046(6)
Si12 0.0381(8) 0.0310(8) 0.0311(7) 0.0112(6) -0.0131(6) -0.0085(6)
C1 0.070(5) 0.083(5) 0.034(3) -0.019(3) 0.015(3) -0.031(4)
C2 0.040(4) 0.089(6) 0.079(5) -0.024(4) -0.020(3) -0.002(4)
C3 0.079(5) 0.038(4) 0.070(4) -0.013(3) 0.016(4) -0.022(3)
C4 0.027(3) 0.055(4) 0.050(3) 0.005(3) -0.004(2) 0.001(3)
C5 0.046(4) 0.044(4) 0.064(4) 0.000(3) 0.011(3) 0.019(3)
C6 0.033(3) 0.095(5) 0.046(3) 0.020(3) 0.020(3) 0.013(3)
C7 0.092(5) 0.029(3) 0.075(5) 0.006(3) -0.030(4) -0.015(3)
C8 0.057(4) 0.039(4) 0.106(6) 0.026(4) 0.013(4) 0.015(3)
C9 0.112(6) 0.043(4) 0.045(4) 0.017(3) 0.035(4) 0.008(4)
C10 0.042(4) 0.059(4) 0.062(4) -0.010(3) -0.010(3) 0.011(3)
C11 0.166(11) 0.065(6) 0.313(18) -0.111(9) -0.151(12) 0.071(7)
C12 0.094(7) 0.246(15) 0.192(12) 0.190(12) -0.058(8) -0.078(9)
C13 0.047(4) 0.052(4) 0.094(5) -0.020(4) -0.025(4) -0.004(3)
C14 0.053(4) 0.057(4) 0.099(6) -0.043(4) -0.014(4) -0.005(3)
C15 0.049(4) 0.099(6) 0.089(6) 0.010(5) 0.011(4) -0.041(4)
C16 0.213(12) 0.133(8) 0.076(6) -0.075(6) 0.095(7) -0.117(8)
C17 0.085(6) 0.101(6) 0.048(4) 0.036(4) 0.012(4) 0.003(5)
C18 0.051(4) 0.080(5) 0.091(6) 0.010(4) 0.028(4) -0.007(4)
C19 0.046(3) 0.037(3) 0.054(4) 0.016(3) 0.019(3) -0.001(3)
C20 0.027(3) 0.072(5) 0.074(4) 0.021(4) -0.009(3) -0.005(3)
C21 0.067(4) 0.045(4) 0.066(4) 0.001(3) 0.042(3) 0.012(3)
C22 0.095(5) 0.026(3) 0.050(4) -0.003(3) 0.004(3) 0.010(3)
C23 0.101(6) 0.047(4) 0.040(3) -0.017(3) -0.020(3) 0.015(4)
C24 0.076(5) 0.060(5) 0.093(6) -0.025(4) 0.049(4) 0.000(4)
C25 0.070(4) 0.070(4) 0.029(3) -0.003(3) -0.010(3) -0.011(4)
C26 0.034(3) 0.048(4) 0.061(4) 0.015(3) -0.016(3) -0.005(3)
C27 0.068(5) 0.051(4) 0.067(4) 0.036(3) -0.030(4) -0.014(3)
Cu1 0.0213(4) 0.0250(4) 0.0251(4) 0.000 0.0013(3) 0.000
Cu2 0.0129(5) 0.0273(6) 0.0253(5) 0.0013(5) -0.0059(4) -0.0006(4)
P1 0.0136(11) 0.0203(11) 0.0238(11) 0.0021(9) -0.0042(9) -0.0005(9)
C61 0.012(5) 0.024(6) 0.021(5) -0.001(4) -0.008(4) 0.000(5)
C62 0.026(6) 0.028(7) 0.038(8) -0.008(6) -0.002(6) 0.000(5)
C63 0.044(4) 0.043(4) 0.043(4) -0.0002(10) 0.0009(10) 0.0007(10)
C64 0.030(4) 0.031(4) 0.030(4) -0.0002(10) 0.0008(10) 0.0001(10)
C65 0.026(7) 0.062(9) 0.033(7) -0.001(6) 0.015(5) -0.001(6)
C66 0.013(5) 0.046(7) 0.023(5) -0.004(5) -0.002(4) -0.006(5)
C71 0.019(8) 0.025(8) 0.019(6) -0.007(5) -0.008(5) -0.007(5)
C72 0.015(5) 0.040(7) 0.033(6) 0.008(5) 0.005(5) 0.010(4)
C73 0.044(7) 0.046(7) 0.044(7) 0.025(6) -0.008(5) 0.004(6)
C74 0.039(4) 0.039(4) 0.039(4) 0.0003(10) 0.0011(10) -0.0007(10)
C75 0.052(6) 0.052(6) 0.051(6) -0.0001(10) 0.0014(10) -0.0003(10)
C76 0.032(7) 0.042(7) 0.025(6) -0.004(5) 0.003(5) 0.011(6)
C81 0.008(7) 0.018(5) 0.041(7) -0.003(4) -0.007(6) 0.006(6)
C82 0.036(7) 0.031(7) 0.044(8) 0.018(7) -0.005(6) -0.001(6)
C83 0.036(13) 0.027(11) 0.065(11) 0.023(9) -0.013(10) 0.005(8)
C84 0.018(11) 0.024(11) 0.061(12) -0.009(8) -0.006(9) -0.008(7)
C85 0.037(7) 0.035(7) 0.062(8) -0.011(6) -0.008(6) -0.010(5)
C86 0.025(5) 0.031(6) 0.044(6) -0.007(5) -0.007(5) -0.001(5)
Ge10 0.0275(3) 0.0226(2) 0.0232(2) -0.00230(19) 0.00715(19) -0.0008(2)
Ge11 0.0255(3) 0.0184(2) 0.0214(2) 0.00419(18) 0.00138(19) 0.00155(19)
Ge12 0.0268(3) 0.0182(2) 0.0217(2) -0.00109(18) 0.00180(19) -0.0031(2)
Ge13 0.0337(3) 0.0215(3) 0.0268(3) 0.0042(2) 0.0039(2) 0.0082(2)
Ge14 0.0657(4) 0.0245(3) 0.0223(3) 0.0033(2) -0.0141(3) -0.0096(3)
Ge15 0.0291(3) 0.0234(3) 0.0296(3) 0.0022(2) 0.0057(2) -0.0087(2)
Ge16 0.0194(2) 0.0295(3) 0.0187(2) -0.00019(19) 0.00343(18) 0.0021(2)
Ge17 0.0260(3) 0.0218(2) 0.0232(2) 0.00886(19) -0.00046(19) -0.0029(2)
Ge18 0.0261(3) 0.0155(2) 0.0308(3) -0.00333(19) -0.0027(2) -0.0015(2)
Si13 0.0234(7) 0.0334(7) 0.0220(6) -0.0010(5) 0.0069(5) -0.0002(6)
Si14 0.0399(9) 0.0880(14) 0.0309(8) -0.0134(8) 0.0012(7) -0.0179(9)
Si15 0.0391(9) 0.0462(9) 0.0364(8) 0.0145(7) 0.0148(7) 0.0030(7)
Si16 0.0277(8) 0.0347(8) 0.0461(9) -0.0049(7) 0.0104(6) 0.0058(6)
Si17 0.0228(7) 0.0233(7) 0.0235(6) 0.0090(5) -0.0025(5) -0.0039(5)
Si18 0.0356(8) 0.0222(7) 0.0509(9) 0.0053(6) -0.0016(7) 0.0022(6)
Si19 0.0385(9) 0.0554(10) 0.0269(7) 0.0167(7) -0.0111(6) -0.0194(7)
Si20 0.0244(7) 0.0502(9) 0.0270(7) 0.0092(6) 0.0021(6) -0.0070(6)
Si21 0.0263(7) 0.0185(6) 0.0324(7) -0.0059(5) -0.0079(5) 0.0017(5)
Si22 0.0624(11) 0.0499(10) 0.0342(8) -0.0184(7) 0.0004(8) 0.0079(9)
Si23 0.0444(9) 0.0211(7) 0.0464(9) -0.0039(6) -0.0205(7) 0.0061(6)
Si24 0.0320(8) 0.0223(7) 0.0708(11) -0.0024(7) -0.0139(7) -0.0053(6)
C28 0.084(6) 0.068(5) 0.076(5) -0.016(4) -0.012(4) -0.040(4)
C29 0.098(7) 0.249(14) 0.083(6) -0.108(8) 0.032(5) -0.055(8)
C30 0.073(6) 0.141(9) 0.154(10) 0.054(8) -0.070(6) -0.034(6)
C31 0.067(5) 0.086(5) 0.039(3) 0.021(3) 0.018(3) 0.003(4)
C32 0.073(5) 0.049(4) 0.058(4) 0.010(3) 0.017(3) -0.023(3)
C33 0.069(5) 0.063(5) 0.087(5) 0.036(4) 0.027(4) 0.023(4)
C34 0.060(4) 0.036(3) 0.078(5) -0.002(3) 0.009(4) 0.007(3)
C35 0.031(3) 0.059(4) 0.054(4) -0.001(3) 0.001(3) 0.008(3)
C36 0.046(4) 0.076(5) 0.066(4) -0.017(4) 0.027(3) 0.013(3)
C37 0.068(5) 0.032(3) 0.114(6) 0.019(4) 0.011(4) 0.000(3)
C38 0.046(4) 0.037(3) 0.096(5) 0.012(3) 0.020(4) 0.013(3)
C39 0.093(6) 0.058(4) 0.074(5) -0.034(4) -0.027(4) 0.025(4)
C40 0.096(6) 0.109(7) 0.061(4) 0.057(4) -0.045(4) -0.059(5)
C41 0.074(5) 0.096(6) 0.042(4) -0.022(4) -0.007(3) -0.019(4)
C42 0.038(3) 0.077(5) 0.053(4) 0.015(3) -0.015(3) -0.019(3)
C43 0.047(4) 0.116(7) 0.086(5) 0.065(5) 0.007(4) -0.020(4)
C44 0.046(4) 0.112(7) 0.084(5) -0.044(5) 0.021(4) -0.003(4)
C45 0.031(3) 0.089(5) 0.041(3) 0.002(3) -0.003(3) -0.003(3)
C46 0.164(9) 0.116(7) 0.031(4) 0.006(4) -0.006(5) 0.056(7)
C47 0.096(6) 0.079(5) 0.068(5) -0.048(4) 0.004(4) 0.010(5)
C48 0.087(6) 0.094(6) 0.076(5) -0.028(5) 0.042(4) -0.023(5)
C49 0.078(5) 0.033(3) 0.041(3) 0.009(3) -0.017(3) -0.009(3)
C50 0.084(5) 0.028(3) 0.069(4) -0.008(3) -0.030(4) 0.016(3)
C51 0.040(4) 0.067(5) 0.079(5) -0.019(4) -0.031(3) 0.017(3)
C52 0.057(4) 0.028(3) 0.146(8) -0.019(4) -0.029(5) -0.012(3)
C53 0.042(4) 0.058(4) 0.096(6) 0.011(4) 0.007(4) -0.013(3)
C54 0.040(4) 0.046(4) 0.097(5) -0.003(4) -0.026(4) 0.001(3)
Cu3 0.0332(5) 0.0245(4) 0.0302(4) 0.0000(3) 0.0077(4) -0.0006(4)
Cu4 0.0158(5) 0.0303(6) 0.0322(6) 0.0038(5) -0.0045(4) -0.0004(5)
P2 0.0156(11) 0.0262(13) 0.0262(12) 0.0018(10) -0.0009(9) 0.0000(10)
C61A 0.024(4) 0.023(4) 0.024(4) 0.0002(10) 0.0005(10) 0.0002(10)
C62A 0.037(8) 0.045(8) 0.033(8) -0.007(6) 0.005(6) 0.010(7)
C63A 0.055(13) 0.086(15) 0.031(7) 0.003(7) 0.000(8) 0.036(11)
C64A 0.044(4) 0.044(4) 0.044(4) -0.0003(10) 0.0007(10) 0.0008(10)
C65A 0.038(7) 0.043(8) 0.060(8) -0.020(7) -0.011(6) 0.002(6)
C66A 0.022(6) 0.046(8) 0.044(8) -0.013(7) -0.011(6) 0.011(6)
C71A 0.023(8) 0.018(7) 0.016(6) 0.000(5) -0.007(5) -0.004(5)
C72A 0.035(7) 0.038(7) 0.036(7) 0.007(6) 0.009(6) -0.004(5)
C73A 0.059(6) 0.059(6) 0.059(6) 0.0004(10) 0.0014(10) -0.0004(10)
C74A 0.034(4) 0.034(4) 0.033(4) 0.0003(10) 0.0008(10) -0.0007(10)
C75A 0.041(8) 0.063(9) 0.038(7) -0.001(6) 0.015(6) 0.016(7)
C76A 0.023(6) 0.056(8) 0.034(6) 0.002(6) 0.007(5) 0.002(5)
C81A 0.015(7) 0.024(6) 0.034(6) 0.000(4) -0.005(6) 0.004(7)
C82A 0.032(6) 0.038(8) 0.048(8) 0.009(6) -0.011(5) -0.001(6)
C83A 0.047(7) 0.039(7) 0.059(8) 0.019(7) -0.017(6) -0.005(6)
C84A 0.023(10) 0.022(10) 0.077(13) 0.020(8) -0.005(8) 0.004(7)
C85A 0.032(15) 0.026(12) 0.078(15) -0.007(10) -0.026(11) -0.011(8)
C86A 0.037(7) 0.027(7) 0.062(9) 0.002(7) -0.008(6) 0.000(5)

loop_
_atom_type_symbol
_atom_type_description
_atom_type_scat_dispersion_real
_atom_type_scat_dispersion_imag
_atom_type_scat_source
C C 0.0033 0.0016 'International Tables Vol C Tables 4.2.6.8 and 6.1.1.4'
H H 0.0000 0.0000 'International Tables Vol C Tables 4.2.6.8 and 6.1.1.4'
Si Si 0.0817 0.0704 'International Tables Vol C Tables 4.2.6.8 and 6.1.1.4'
P P 0.1023 0.0942 'International Tables Vol C Tables 4.2.6.8 and 6.1.1.4'
Cu Cu 0.3201 1.2651 'International Tables Vol C Tables 4.2.6.8 and 6.1.1.4'
Ge Ge 0.1547 1.8001 'International Tables Vol C Tables 4.2.6.8 and 6.1.1.4'

loop_
_geom_angle_atom_site_label_1
_geom_angle_atom_site_label_2
_geom_angle_atom_site_label_3
_geom_angle
_geom_angle_site_symmetry_1
_geom_angle_site_symmetry_3
Ge7 Ge1 Ge8 91.81(2) . .
Ge7 Ge1 Cu1 111.56(3) . .
Ge8 Ge1 Cu1 111.89(2) . .
Ge7 Ge1 Ge2 99.22(2) . .
Ge8 Ge1 Ge2 56.316(17) . .
Cu1 Ge1 Ge2 57.210(14) . .
Ge7 Ge1 Ge3 56.344(17) . .
Ge8 Ge1 Ge3 99.67(2) . .
Cu1 Ge1 Ge3 56.81(2) . .
Ge2 Ge1 Ge3 60.032(16) . .
Ge8 Ge2 Ge9 92.49(2) . .
Ge8 Ge2 Cu1 111.29(2) . .
Ge9 Ge2 Cu1 111.23(2) . .
Ge8 Ge2 Ge1 56.386(17) . .
Ge9 Ge2 Ge1 99.59(2) . .
Cu1 Ge2 Ge1 56.527(17) . .
Ge8 Ge2 Ge3 99.81(2) . .
Ge9 Ge2 Ge3 56.134(17) . .
Cu1 Ge2 Ge3 56.660(17) . .
Ge1 Ge2 Ge3 60.146(17) . .
Ge9 Ge3 Ge7 91.69(2) . .
Ge9 Ge3 Cu1 111.950(19) . .
Ge7 Ge3 Cu1 111.14(3) . .
Ge9 Ge3 Ge2 56.487(17) . .
Ge7 Ge3 Ge2 98.96(2) . .
Cu1 Ge3 Ge2 57.045(13) . .
Ge9 Ge3 Ge1 99.60(2) . .
Ge7 Ge3 Ge1 56.201(17) . .
Cu1 Ge3 Ge1 56.51(2) . .
Ge2 Ge3 Ge1 59.822(16) . .
Cu2 Ge4 Ge8 109.31(3) . .
Cu2 Ge4 Ge7 110.95(3) . .
Ge8 Ge4 Ge7 92.45(2) . .
Cu2 Ge4 Ge5 53.96(3) . .
Ge8 Ge4 Ge5 56.804(18) . .
Ge7 Ge4 Ge5 99.88(2) . .
Cu2 Ge4 Ge6 54.98(3) . .
Ge8 Ge4 Ge6 100.49(2) . .
Ge7 Ge4 Ge6 56.945(18) . .
Ge5 Ge4 Ge6 60.112(17) . .
Cu2 Ge5 Ge8 111.51(3) . .
Cu2 Ge5 Ge9 110.70(3) . .
Ge8 Ge5 Ge9 93.37(2) . .
Cu2 Ge5 Ge4 55.96(3) . .
Ge8 Ge5 Ge4 57.058(18) . .
Ge9 Ge5 Ge4 100.46(2) . .
Cu2 Ge5 Ge6 55.48(3) . .
Ge8 Ge5 Ge6 100.64(2) . .
Ge9 Ge5 Ge6 56.861(18) . .
Ge4 Ge5 Ge6 60.066(18) . .
Cu2 Ge6 Ge9 109.32(3) . .
Cu2 Ge6 Ge7 111.36(3) . .
Ge9 Ge6 Ge7 92.29(2) . .
Cu2 Ge6 Ge4 55.47(3) . .
Ge9 Ge6 Ge4 100.34(2) . .
Ge7 Ge6 Ge4 56.888(18) . .
Cu2 Ge6 Ge5 53.96(3) . .
Ge9 Ge6 Ge5 56.951(18) . .
Ge7 Ge6 Ge5 99.62(2) . .
Ge4 Ge6 Ge5 59.823(17) . .
Si1 Ge7 Ge4 113.43(4) . .
Si1 Ge7 Ge6 117.12(4) . .
Ge4 Ge7 Ge6 66.17(2) . .
Si1 Ge7 Ge1 123.92(4) . .
Ge4 Ge7 Ge1 82.41(2) . .
Ge6 Ge7 Ge1 118.36(2) . .
Si1 Ge7 Ge3 128.18(4) . .
Ge4 Ge7 Ge3 118.30(2) . .
Ge6 Ge7 Ge3 82.46(2) . .
Ge1 Ge7 Ge3 67.455(19) . .
Si5 Ge8 Ge5 113.81(4) . .
Si5 Ge8 Ge4 118.28(4) . .
Ge5 Ge8 Ge4 66.14(2) . .
Si5 Ge8 Ge2 123.24(4) . .
Ge5 Ge8 Ge2 81.62(2) . .
Ge4 Ge8 Ge2 117.80(2) . .
Si5 Ge8 Ge1 128.43(4) . .
Ge5 Ge8 Ge1 117.74(2) . .
Ge4 Ge8 Ge1 82.43(2) . .
Ge2 Ge8 Ge1 67.298(18) . .
Si9 Ge9 Ge6 116.99(4) . .
Si9 Ge9 Ge5 114.72(4) . .
Ge6 Ge9 Ge5 66.19(2) . .
Si9 Ge9 Ge3 127.46(4) . .
Ge6 Ge9 Ge3 82.65(2) . .
Ge5 Ge9 Ge3 117.74(2) . .
Si9 Ge9 Ge2 124.71(4) . .
Ge6 Ge9 Ge2 117.75(2) . .
Ge5 Ge9 Ge2 81.24(2) . .
Ge3 Ge9 Ge2 67.379(18) . .
Si2 Si1 Si4 114.20(7) . .
Si2 Si1 Si3 110.90(7) . .
Si4 Si1 Si3 109.53(7) . .
Si2 Si1 Ge7 106.27(6) . .
Si4 Si1 Ge7 107.77(6) . .
Si3 Si1 Ge7 107.89(6) . .
C2 Si2 C3 109.8(3) . .
C2 Si2 C1 109.0(4) . .
C3 Si2 C1 107.5(3) . .
C2 Si2 Si1 109.1(2) . .
C3 Si2 Si1 110.5(2) . .
C1 Si2 Si1 110.8(2) . .
C4 Si3 C6 107.2(3) . .
C4 Si3 C5 108.5(3) . .
C6 Si3 C5 109.1(3) . .
C4 Si3 Si1 112.80(18) . .
C6 Si3 Si1 108.4(2) . .
C5 Si3 Si1 110.6(2) . .
C8 Si4 C9 108.3(3) . .
C8 Si4 C7 108.7(4) . .
C9 Si4 C7 108.2(4) . .
C8 Si4 Si1 112.1(2) . .
C9 Si4 Si1 109.9(2) . .
C7 Si4 Si1 109.7(2) . .
Si6 Si5 Si8 112.13(9) . .
Si6 Si5 Si7 111.75(8) . .
Si8 Si5 Si7 110.90(8) . .
Si6 Si5 Ge8 105.54(7) . .
Si8 Si5 Ge8 107.76(6) . .
Si7 Si5 Ge8 108.48(6) . .
C10 Si6 C12 107.5(4) . .
C10 Si6 C11 109.1(4) . .
C12 Si6 C11 110.8(7) . .
C10 Si6 Si5 111.1(2) . .
C12 Si6 Si5 109.9(3) . .
C11 Si6 Si5 108.4(4) . .
C13 Si7 C15 108.4(4) . .
C13 Si7 C14 108.5(3) . .
C15 Si7 C14 107.4(4) . .
C13 Si7 Si5 111.3(2) . .
C15 Si7 Si5 111.3(2) . .
C14 Si7 Si5 109.9(2) . .
C18 Si8 C16 109.3(4) . .
C18 Si8 C17 106.4(4) . .
C16 Si8 C17 109.8(5) . .
C18 Si8 Si5 110.9(2) . .
C16 Si8 Si5 109.6(3) . .
C17 Si8 Si5 110.8(2) . .
Si10 Si9 Si11 112.27(7) . .
Si10 Si9 Si12 112.58(7) . .
Si11 Si9 Si12 111.20(7) . .
Si10 Si9 Ge9 105.48(6) . .
Si11 Si9 Ge9 108.37(6) . .
Si12 Si9 Ge9 106.52(6) . .
C20 Si10 C21 109.4(3) . .
C20 Si10 C19 109.0(3) . .
C21 Si10 C19 108.9(3) . .
C20 Si10 Si9 109.8(2) . .
C21 Si10 Si9 109.8(2) . .
C19 Si10 Si9 109.96(19) . .
C24 Si11 C22 108.3(3) . .
C24 Si11 C23 108.5(4) . .
C22 Si11 C23 109.6(3) . .
C24 Si11 Si9 110.9(2) . .
C22 Si11 Si9 109.2(2) . .
C23 Si11 Si9 110.3(2) . .
C26 Si12 C25 109.6(3) . .
C26 Si12 C27 107.8(3) . .
C25 Si12 C27 106.7(3) . .
C26 Si12 Si9 110.68(19) . .
C25 Si12 Si9 111.8(2) . .
C27 Si12 Si9 110.1(2) . .
Si2 C1 H1A 109.5 . .
Si2 C1 H1B 109.5 . .
H1A C1 H1B 109.5 . .
Si2 C1 H1C 109.5 . .
H1A C1 H1C 109.5 . .
H1B C1 H1C 109.5 . .
Si2 C2 H2A 109.5 . .
Si2 C2 H2B 109.5 . .
H2A C2 H2B 109.5 . .
Si2 C2 H2C 109.5 . .
H2A C2 H2C 109.5 . .
H2B C2 H2C 109.5 . .
Si2 C3 H3A 109.5 . .
Si2 C3 H3B 109.5 . .
H3A C3 H3B 109.5 . .
Si2 C3 H3C 109.5 . .
H3A C3 H3C 109.5 . .
H3B C3 H3C 109.5 . .
Si3 C4 H4A 109.5 . .
Si3 C4 H4B 109.5 . .
H4A C4 H4B 109.5 . .
Si3 C4 H4C 109.5 . .
H4A C4 H4C 109.5 . .
H4B C4 H4C 109.5 . .
Si3 C5 H5A 109.5 . .
Si3 C5 H5B 109.5 . .
H5A C5 H5B 109.5 . .
Si3 C5 H5C 109.5 . .
H5A C5 H5C 109.5 . .
H5B C5 H5C 109.5 . .
Si3 C6 H6A 109.5 . .
Si3 C6 H6B 109.5 . .
H6A C6 H6B 109.5 . .
Si3 C6 H6C 109.5 . .
H6A C6 H6C 109.5 . .
H6B C6 H6C 109.5 . .
Si4 C7 H7A 109.5 . .
Si4 C7 H7B 109.5 . .
H7A C7 H7B 109.5 . .
Si4 C7 H7C 109.5 . .
H7A C7 H7C 109.5 . .
H7B C7 H7C 109.5 . .
Si4 C8 H8A 109.5 . .
Si4 C8 H8B 109.5 . .
H8A C8 H8B 109.5 . .
Si4 C8 H8C 109.5 . .
H8A C8 H8C 109.5 . .
H8B C8 H8C 109.5 . .
Si4 C9 H9A 109.5 . .
Si4 C9 H9B 109.5 . .
H9A C9 H9B 109.5 . .
Si4 C9 H9C 109.5 . .
H9A C9 H9C 109.5 . .
H9B C9 H9C 109.5 . .
Si6 C10 H10A 109.5 . .
Si6 C10 H10B 109.5 . .
H10A C10 H10B 109.5 . .
Si6 C10 H10C 109.5 . .
H10A C10 H10C 109.5 . .
H10B C10 H10C 109.5 . .
Si6 C11 H11A 109.5 . .
Si6 C11 H11B 109.5 . .
H11A C11 H11B 109.5 . .
Si6 C11 H11C 109.5 . .
H11A C11 H11C 109.5 . .
H11B C11 H11C 109.5 . .
Si6 C12 H12A 109.5 . .
Si6 C12 H12B 109.5 . .
H12A C12 H12B 109.5 . .
Si6 C12 H12C 109.5 . .
H12A C12 H12C 109.5 . .
H12B C12 H12C 109.5 . .
Si7 C13 H13A 109.5 . .
Si7 C13 H13B 109.5 . .
H13A C13 H13B 109.5 . .
Si7 C13 H13C 109.5 . .
H13A C13 H13C 109.5 . .
H13B C13 H13C 109.5 . .
Si7 C14 H14A 109.5 . .
Si7 C14 H14B 109.5 . .
H14A C14 H14B 109.5 . .
Si7 C14 H14C 109.5 . .
H14A C14 H14C 109.5 . .
H14B C14 H14C 109.5 . .
Si7 C15 H15A 109.5 . .
Si7 C15 H15B 109.5 . .
H15A C15 H15B 109.5 . .
Si7 C15 H15C 109.5 . .
H15A C15 H15C 109.5 . .
H15B C15 H15C 109.5 . .
Si8 C16 H16A 109.5 . .
Si8 C16 H16B 109.5 . .
H16A C16 H16B 109.5 . .
Si8 C16 H16C 109.5 . .
H16A C16 H16C 109.5 . .
H16B C16 H16C 109.5 . .
Si8 C17 H17A 109.5 . .
Si8 C17 H17B 109.5 . .
H17A C17 H17B 109.5 . .
Si8 C17 H17C 109.5 . .
H17A C17 H17C 109.5 . .
H17B C17 H17C 109.5 . .
Si8 C18 H18A 109.5 . .
Si8 C18 H18B 109.5 . .
H18A C18 H18B 109.5 . .
Si8 C18 H18C 109.5 . .
H18A C18 H18C 109.5 . .
H18B C18 H18C 109.5 . .
Si10 C19 H19A 109.5 . .
Si10 C19 H19B 109.5 . .
H19A C19 H19B 109.5 . .
Si10 C19 H19C 109.5 . .
H19A C19 H19C 109.5 . .
H19B C19 H19C 109.5 . .
Si10 C20 H20A 109.5 . .
Si10 C20 H20B 109.5 . .
H20A C20 H20B 109.5 . .
Si10 C20 H20C 109.5 . .
H20A C20 H20C 109.5 . .
H20B C20 H20C 109.5 . .
Si10 C21 H21A 109.5 . .
Si10 C21 H21B 109.5 . .
H21A C21 H21B 109.5 . .
Si10 C21 H21C 109.5 . .
H21A C21 H21C 109.5 . .
H21B C21 H21C 109.5 . .
Si11 C22 H22A 109.5 . .
Si11 C22 H22B 109.5 . .
H22A C22 H22B 109.5 . .
Si11 C22 H22C 109.5 . .
H22A C22 H22C 109.5 . .
H22B C22 H22C 109.5 . .
Si11 C23 H23A 109.5 . .
Si11 C23 H23B 109.5 . .
H23A C23 H23B 109.5 . .
Si11 C23 H23C 109.5 . .
H23A C23 H23C 109.5 . .
H23B C23 H23C 109.5 . .
Si11 C24 H24A 109.5 . .
Si11 C24 H24B 109.5 . .
H24A C24 H24B 109.5 . .
Si11 C24 H24C 109.5 . .
H24A C24 H24C 109.5 . .
H24B C24 H24C 109.5 . .
Si12 C25 H25A 109.5 . .
Si12 C25 H25B 109.5 . .
H25A C25 H25B 109.5 . .
Si12 C25 H25C 109.5 . .
H25A C25 H25C 109.5 . .
H25B C25 H25C 109.5 . .
Si12 C26 H26A 109.5 . .
Si12 C26 H26B 109.5 . .
H26A C26 H26B 109.5 . .
Si12 C26 H26C 109.5 . .
H26A C26 H26C 109.5 . .
H26B C26 H26C 109.5 . .
Si12 C27 H27A 109.5 . .
Si12 C27 H27B 109.5 . .
H27A C27 H27B 109.5 . .
Si12 C27 H27C 109.5 . .
H27A C27 H27C 109.5 . .
H27B C27 H27C 109.5 . .
Ge1 Cu1 Ge1 110.27(4) 2 .
Ge1 Cu1 Ge3 175.15(2) 2 .
Ge1 Cu1 Ge3 66.674(16) . .
Ge1 Cu1 Ge3 66.676(16) 2 2
Ge1 Cu1 Ge3 175.15(2) . 2
Ge3 Cu1 Ge3 116.63(4) . 2
Ge1 Cu1 Ge2 116.42(2) 2 .
Ge1 Cu1 Ge2 66.263(15) . .
Ge3 Cu1 Ge2 66.295(15) . .
Ge3 Cu1 Ge2 111.29(2) 2 .
Ge1 Cu1 Ge2 66.262(16) 2 2
Ge1 Cu1 Ge2 116.43(2) . 2
Ge3 Cu1 Ge2 111.29(2) . 2
Ge3 Cu1 Ge2 66.292(15) 2 2
Ge2 Cu1 Ge2 175.74(4) . 2
P1 Cu2 Ge5 139.15(8) . .
P1 Cu2 Ge6 137.69(8) . .
Ge5 Cu2 Ge6 70.56(3) . .
P1 Cu2 Ge4 138.58(8) . .
Ge5 Cu2 Ge4 70.08(3) . .
Ge6 Cu2 Ge4 69.55(3) . .
C71 P1 C81 106.6(7) . .
C71 P1 C61 105.8(7) . .
C81 P1 C61 105.7(5) . .
C71 P1 Cu2 114.2(5) . .
C81 P1 Cu2 112.5(4) . .
C61 P1 Cu2 111.4(4) . .
C66 C61 C62 118.5(11) . .
C66 C61 P1 123.2(9) . .
C62 C61 P1 118.1(9) . .
C63 C62 C61 121.2(13) . .
C63 C62 H62A 119.4 . .
C61 C62 H62A 119.4 . .
C62 C63 C64 117.8(16) . .
C62 C63 H63A 121.1 . .
C64 C63 H63A 121.1 . .
C65 C64 C63 122.5(18) . .
C65 C64 H64A 118.8 . .
C63 C64 H64A 118.8 . .
C64 C65 C66 119.4(13) . .
C64 C65 H65A 120.3 . .
C66 C65 H65A 120.3 . .
C65 C66 C61 120.6(11) . .
C65 C66 H66A 119.7 . .
C61 C66 H66A 119.7 . .
C72 C71 C76 116.9(14) . .
C72 C71 P1 124.9(13) . .
C76 C71 P1 118.2(12) . .
C71 C72 C73 123.2(13) . .
C71 C72 H72A 118.4 . .
C73 C72 H72A 118.4 . .
C74 C73 C72 115.7(13) . .
C74 C73 H73A 122.2 . .
C72 C73 H73A 122.2 . .
C75 C74 C73 125.4(17) . .
C75 C74 H74A 117.3 . .
C73 C74 H74A 117.3 . .
C74 C75 C76 117.7(18) . .
C74 C75 H75A 121.1 . .
C76 C75 H75A 121.1 . .
C75 C76 C71 121.1(14) . .
C75 C76 H76A 119.4 . .
C71 C76 H76A 119.4 . .
C86 C81 C82 119.1(14) . .
C86 C81 P1 121.6(11) . .
C82 C81 P1 119.2(11) . .
C83 C82 C81 118.4(15) . .
C83 C82 H82A 120.8 . .
C81 C82 H82A 120.8 . .
C82 C83 C84 122(2) . .
C82 C83 H83A 118.8 . .
C84 C83 H83A 118.8 . .
C85 C84 C83 120(2) . .
C85 C84 H84A 120.2 . .
C83 C84 H84A 120.2 . .
C84 C85 C86 119.5(14) . .
C84 C85 H85A 120.2 . .
C86 C85 H85A 120.2 . .
C81 C86 C85 120.7(13) . .
C81 C86 H86A 119.6 . .
C85 C86 H86A 119.6 . .
Ge17 Ge10 Ge18 92.42(2) . .
Ge17 Ge10 Cu3 110.96(2) . .
Ge18 Ge10 Cu3 110.66(2) . .
Ge17 Ge10 Ge12 56.028(18) . .
Ge18 Ge10 Ge12 99.04(2) . .
Cu3 Ge10 Ge12 56.514(14) . .
Ge17 Ge10 Ge11 99.19(2) . .
Ge18 Ge10 Ge11 55.949(17) . .
Cu3 Ge10 Ge11 56.315(14) . .
Ge12 Ge10 Ge11 59.624(17) . .
Ge16 Ge11 Ge18 91.98(2) . .
Ge16 Ge11 Cu3 111.71(2) . .
Ge18 Ge11 Cu3 111.24(2) . .
Ge16 Ge11 Ge12 56.430(18) . .
Ge18 Ge11 Ge12 99.58(2) . .
Cu3 Ge11 Ge12 56.791(14) . .
Ge16 Ge11 Ge10 99.49(2) . .
Ge18 Ge11 Ge10 56.207(18) . .
Cu3 Ge11 Ge10 56.658(14) . .
Ge12 Ge11 Ge10 60.093(16) . .
Ge17 Ge12 Ge16 92.22(2) . .
Ge17 Ge12 Cu3 111.32(2) . .
Ge16 Ge12 Cu3 111.28(2) . .
Ge17 Ge12 Ge11 99.84(2) . .
Ge16 Ge12 Ge11 56.169(17) . .
Cu3 Ge12 Ge11 56.612(14) . .
Ge17 Ge12 Ge10 56.237(18) . .
Ge16 Ge12 Ge10 99.45(2) . .
Cu3 Ge12 Ge10 56.680(14) . .
Ge11 Ge12 Ge10 60.283(17) . .
Cu4 Ge13 Ge17 107.70(4) . .
Cu4 Ge13 Ge16 112.10(4) . .
Ge17 Ge13 Ge16 92.66(2) . .
Cu4 Ge13 Ge15 55.49(3) . .
Ge17 Ge13 Ge15 101.00(2) . .
Ge16 Ge13 Ge15 57.277(18) . .
Cu4 Ge13 Ge14 52.32(3) . .
Ge17 Ge13 Ge14 57.04(2) . .
Ge16 Ge13 Ge14 100.30(2) . .
Ge15 Ge13 Ge14 60.355(19) . .
Cu4 Ge14 Ge18 111.34(4) . .
Cu4 Ge14 Ge17 110.57(4) . .
Ge18 Ge14 Ge17 93.32(2) . .
Cu4 Ge14 Ge13 55.43(3) . .
Ge18 Ge14 Ge13 100.01(2) . .
Ge17 Ge14 Ge13 56.90(2) . .
Cu4 Ge14 Ge15 55.84(3) . .
Ge18 Ge14 Ge15 57.054(19) . .
Ge17 Ge14 Ge15 100.13(2) . .
Ge13 Ge14 Ge15 59.327(19) . .
Cu4 Ge15 Ge16 111.75(4) . .
Cu4 Ge15 Ge18 107.47(3) . .
Ge16 Ge15 Ge18 92.33(2) . .
Cu4 Ge15 Ge13 54.93(3) . .
Ge16 Ge15 Ge13 57.482(19) . .
Ge18 Ge15 Ge13 100.52(2) . .
Cu4 Ge15 Ge14 52.18(3) . .
Ge16 Ge15 Ge14 100.42(2) . .
Ge18 Ge15 Ge14 56.73(2) . .
Ge13 Ge15 Ge14 60.318(18) . .
Si13 Ge16 Ge15 113.55(4) . .
Si13 Ge16 Ge13 116.67(4) . .
Ge15 Ge16 Ge13 65.24(2) . .
Si13 Ge16 Ge11 124.97(4) . .
Ge15 Ge16 Ge11 82.64(2) . .
Ge13 Ge16 Ge11 117.73(2) . .
Si13 Ge16 Ge12 128.44(4) . .
Ge15 Ge16 Ge12 117.82(2) . .
Ge13 Ge16 Ge12 82.17(2) . .
Ge11 Ge16 Ge12 67.40(2) . .
Si17 Ge17 Ge13 113.10(4) . .
Si17 Ge17 Ge14 117.55(4) . .
Ge13 Ge17 Ge14 66.07(2) . .
Si17 Ge17 Ge12 124.17(4) . .
Ge13 Ge17 Ge12 82.45(2) . .
Ge14 Ge17 Ge12 117.66(2) . .
Si17 Ge17 Ge10 129.11(4) . .
Ge13 Ge17 Ge10 117.65(2) . .
Ge14 Ge17 Ge10 81.07(2) . .
Ge12 Ge17 Ge10 67.735(19) . .
Si21 Ge18 Ge14 115.03(4) . .
Si21 Ge18 Ge15 116.05(4) . .
Ge14 Ge18 Ge15 66.22(2) . .
Si21 Ge18 Ge11 126.76(4) . .
Ge14 Ge18 Ge11 118.04(2) . .
Ge15 Ge18 Ge11 82.58(2) . .
Si21 Ge18 Ge10 125.58(4) . .
Ge14 Ge18 Ge10 81.24(2) . .
Ge15 Ge18 Ge10 117.89(2) . .
Ge11 Ge18 Ge10 67.844(19) . .
Si14 Si13 Si15 113.14(8) . .
Si14 Si13 Si16 109.89(8) . .
Si15 Si13 Si16 111.78(7) . .
Si14 Si13 Ge16 107.18(6) . .
Si15 Si13 Ge16 107.77(7) . .
Si16 Si13 Ge16 106.74(6) . .
C30 Si14 C28 109.5(4) . .
C30 Si14 C29 110.8(6) . .
C28 Si14 C29 105.7(5) . .
C30 Si14 Si13 110.9(3) . .
C28 Si14 Si13 110.3(2) . .
C29 Si14 Si13 109.6(3) . .
C33 Si15 C32 108.7(4) . .
C33 Si15 C31 109.1(3) . .
C32 Si15 C31 108.1(3) . .
C33 Si15 Si13 110.9(2) . .
C32 Si15 Si13 110.9(2) . .
C31 Si15 Si13 109.1(2) . .
C34 Si16 C35 109.3(3) . .
C34 Si16 C36 108.4(3) . .
C35 Si16 C36 107.3(3) . .
C34 Si16 Si13 110.6(2) . .
C35 Si16 Si13 111.9(2) . .
C36 Si16 Si13 109.3(2) . .
Si20 Si17 Si19 111.38(7) . .
Si20 Si17 Si18 112.53(7) . .
Si19 Si17 Si18 112.59(8) . .
Si20 Si17 Ge17 106.44(6) . .
Si19 Si17 Ge17 106.28(6) . .
Si18 Si17 Ge17 107.13(6) . .
C39 Si18 C37 108.7(4) . .
C39 Si18 C38 108.4(4) . .
C37 Si18 C38 107.8(3) . .
C39 Si18 Si17 110.1(2) . .
C37 Si18 Si17 110.1(3) . .
C38 Si18 Si17 111.7(2) . .
C42 Si19 C40 108.1(3) . .
C42 Si19 C41 108.8(3) . .
C40 Si19 C41 108.3(4) . .
C42 Si19 Si17 111.7(2) . .
C40 Si19 Si17 109.3(2) . .
C41 Si19 Si17 110.6(2) . .
C45 Si20 C44 108.7(3) . .
C45 Si20 C43 107.9(3) . .
C44 Si20 C43 110.0(4) . .
C45 Si20 Si17 109.68(19) . .
C44 Si20 Si17 110.8(2) . .
C43 Si20 Si17 109.8(2) . .
Si23 Si21 Si22 115.35(8) . .
Si23 Si21 Si24 109.85(8) . .
Si22 Si21 Si24 111.47(8) . .
Si23 Si21 Ge18 105.38(6) . .
Si22 Si21 Ge18 105.79(7) . .
Si24 Si21 Ge18 108.55(6) . .
C47 Si22 C46 109.0(4) . .
C47 Si22 C48 108.2(4) . .
C46 Si22 C48 108.9(5) . .
C47 Si22 Si21 110.5(3) . .
C46 Si22 Si21 110.1(3) . .
C48 Si22 Si21 110.1(2) . .
C51 Si23 C49 109.4(3) . .
C51 Si23 C50 110.5(3) . .
C49 Si23 C50 109.5(3) . .
C51 Si23 Si21 109.5(2) . .
C49 Si23 Si21 108.3(2) . .
C50 Si23 Si21 109.6(2) . .
C54 Si24 C53 108.8(3) . .
C54 Si24 C52 108.7(3) . .
C53 Si24 C52 107.4(4) . .
C54 Si24 Si21 111.7(2) . .
C53 Si24 Si21 112.4(2) . .
C52 Si24 Si21 107.8(2) . .
Si14 C28 H28A 109.5 . .
Si14 C28 H28B 109.5 . .
H28A C28 H28B 109.5 . .
Si14 C28 H28C 109.5 . .
H28A C28 H28C 109.5 . .
H28B C28 H28C 109.5 . .
Si14 C29 H29A 109.5 . .
Si14 C29 H29B 109.5 . .
H29A C29 H29B 109.5 . .
Si14 C29 H29C 109.5 . .
H29A C29 H29C 109.5 . .
H29B C29 H29C 109.5 . .
Si14 C30 H30A 109.5 . .
Si14 C30 H30B 109.5 . .
H30A C30 H30B 109.5 . .
Si14 C30 H30C 109.5 . .
H30A C30 H30C 109.5 . .
H30B C30 H30C 109.5 . .
Si15 C31 H31A 109.5 . .
Si15 C31 H31B 109.5 . .
H31A C31 H31B 109.5 . .
Si15 C31 H31C 109.5 . .
H31A C31 H31C 109.5 . .
H31B C31 H31C 109.5 . .
Si15 C32 H32A 109.5 . .
Si15 C32 H32B 109.5 . .
H32A C32 H32B 109.5 . .
Si15 C32 H32C 109.5 . .
H32A C32 H32C 109.5 . .
H32B C32 H32C 109.5 . .
Si15 C33 H33A 109.5 . .
Si15 C33 H33B 109.5 . .
H33A C33 H33B 109.5 . .
Si15 C33 H33C 109.5 . .
H33A C33 H33C 109.5 . .
H33B C33 H33C 109.5 . .
Si16 C34 H34A 109.5 . .
Si16 C34 H34B 109.5 . .
H34A C34 H34B 109.5 . .
Si16 C34 H34C 109.5 . .
H34A C34 H34C 109.5 . .
H34B C34 H34C 109.5 . .
Si16 C35 H35A 109.5 . .
Si16 C35 H35B 109.5 . .
H35A C35 H35B 109.5 . .
Si16 C35 H35C 109.5 . .
H35A C35 H35C 109.5 . .
H35B C35 H35C 109.5 . .
Si16 C36 H36A 109.5 . .
Si16 C36 H36B 109.5 . .
H36A C36 H36B 109.5 . .
Si16 C36 H36C 109.5 . .
H36A C36 H36C 109.5 . .
H36B C36 H36C 109.5 . .
Si18 C37 H37A 109.5 . .
Si18 C37 H37B 109.5 . .
H37A C37 H37B 109.5 . .
Si18 C37 H37C 109.5 . .
H37A C37 H37C 109.5 . .
H37B C37 H37C 109.5 . .
Si18 C38 H38A 109.5 . .
Si18 C38 H38B 109.5 . .
H38A C38 H38B 109.5 . .
Si18 C38 H38C 109.5 . .
H38A C38 H38C 109.5 . .
H38B C38 H38C 109.5 . .
Si18 C39 H39A 109.5 . .
Si18 C39 H39B 109.5 . .
H39A C39 H39B 109.5 . .
Si18 C39 H39C 109.5 . .
H39A C39 H39C 109.5 . .
H39B C39 H39C 109.5 . .
Si19 C40 H40A 109.5 . .
Si19 C40 H40B 109.5 . .
H40A C40 H40B 109.5 . .
Si19 C40 H40C 109.5 . .
H40A C40 H40C 109.5 . .
H40B C40 H40C 109.5 . .
Si19 C41 H41A 109.5 . .
Si19 C41 H41B 109.5 . .
H41A C41 H41B 109.5 . .
Si19 C41 H41C 109.5 . .
H41A C41 H41C 109.5 . .
H41B C41 H41C 109.5 . .
Si19 C42 H42A 109.5 . .
Si19 C42 H42B 109.5 . .
H42A C42 H42B 109.5 . .
Si19 C42 H42C 109.5 . .
H42A C42 H42C 109.5 . .
H42B C42 H42C 109.5 . .
Si20 C43 H43A 109.5 . .
Si20 C43 H43B 109.5 . .
H43A C43 H43B 109.5 . .
Si20 C43 H43C 109.5 . .
H43A C43 H43C 109.5 . .
H43B C43 H43C 109.5 . .
Si20 C44 H44A 109.5 . .
Si20 C44 H44B 109.5 . .
H44A C44 H44B 109.5 . .
Si20 C44 H44C 109.5 . .
H44A C44 H44C 109.5 . .
H44B C44 H44C 109.5 . .
Si20 C45 H45A 109.5 . .
Si20 C45 H45B 109.5 . .
H45A C45 H45B 109.5 . .
Si20 C45 H45C 109.5 . .
H45A C45 H45C 109.5 . .
H45B C45 H45C 109.5 . .
Si22 C46 H46A 109.5 . .
Si22 C46 H46B 109.5 . .
H46A C46 H46B 109.5 . .
Si22 C46 H46C 109.5 . .
H46A C46 H46C 109.5 . .
H46B C46 H46C 109.5 . .
Si22 C47 H47A 109.5 . .
Si22 C47 H47B 109.5 . .
H47A C47 H47B 109.5 . .
Si22 C47 H47C 109.5 . .
H47A C47 H47C 109.5 . .
H47B C47 H47C 109.5 . .
Si22 C48 H48A 109.5 . .
Si22 C48 H48B 109.5 . .
H48A C48 H48B 109.5 . .
Si22 C48 H48C 109.5 . .
H48A C48 H48C 109.5 . .
H48B C48 H48C 109.5 . .
Si23 C49 H49A 109.5 . .
Si23 C49 H49B 109.5 . .
H49A C49 H49B 109.5 . .
Si23 C49 H49C 109.5 . .
H49A C49 H49C 109.5 . .
H49B C49 H49C 109.5 . .
Si23 C50 H50A 109.5 . .
Si23 C50 H50B 109.5 . .
H50A C50 H50B 109.5 . .
Si23 C50 H50C 109.5 . .
H50A C50 H50C 109.5 . .
H50B C50 H50C 109.5 . .
Si23 C51 H51A 109.5 . .
Si23 C51 H51B 109.5 . .
H51A C51 H51B 109.5 . .
Si23 C51 H51C 109.5 . .
H51A C51 H51C 109.5 . .
H51B C51 H51C 109.5 . .
Si24 C52 H52A 109.5 . .
Si24 C52 H52B 109.5 . .
H52A C52 H52B 109.5 . .
Si24 C52 H52C 109.5 . .
H52A C52 H52C 109.5 . .
H52B C52 H52C 109.5 . .
Si24 C53 H53A 109.5 . .
Si24 C53 H53B 109.5 . .
H53A C53 H53B 109.5 . .
Si24 C53 H53C 109.5 . .
H53A C53 H53C 109.5 . .
H53B C53 H53C 109.5 . .
Si24 C54 H54A 109.5 . .
Si24 C54 H54B 109.5 . .
H54A C54 H54B 109.5 . .
Si24 C54 H54C 109.5 . .
H54A C54 H54C 109.5 . .
H54B C54 H54C 109.5 . .
Ge11 Cu3 Ge11 180.0 5_666 .
Ge11 Cu3 Ge12 113.403(16) 5_666 .
Ge11 Cu3 Ge12 66.597(16) . .
Ge11 Cu3 Ge12 66.594(16) 5_666 5_666
Ge11 Cu3 Ge12 113.405(16) . 5_666
Ge12 Cu3 Ge12 180.0 . 5_666
Ge11 Cu3 Ge10 112.972(15) 5_666 .
Ge11 Cu3 Ge10 67.027(15) . .
Ge12 Cu3 Ge10 66.806(15) . .
Ge12 Cu3 Ge10 113.196(15) 5_666 .
Ge11 Cu3 Ge10 67.027(15) 5_666 5_666
Ge11 Cu3 Ge10 112.974(15) . 5_666
Ge12 Cu3 Ge10 113.194(15) . 5_666
Ge12 Cu3 Ge10 66.804(15) 5_666 5_666
Ge10 Cu3 Ge10 180.0 . 5_666
P2 Cu4 Ge14 136.51(8) . .
P2 Cu4 Ge13 139.08(8) . .
Ge14 Cu4 Ge13 72.25(4) . .
P2 Cu4 Ge15 137.56(8) . .
Ge14 Cu4 Ge15 71.98(4) . .
Ge13 Cu4 Ge15 69.58(3) . .
C81A P2 C61A 106.2(6) . .
C81A P2 C71A 106.0(7) . .
C61A P2 C71A 106.2(6) . .
C81A P2 Cu4 113.1(4) . .
C61A P2 Cu4 114.0(4) . .
C71A P2 Cu4 110.7(4) . .
C66A C61A C62A 118.2(12) . .
C66A C61A P2 123.4(11) . .
C62A C61A P2 118.3(10) . .
C63A C62A C61A 118.7(16) . .
C63A C62A H62B 120.6 . .
C61A C62A H62B 120.6 . .
C64A C63A C62A 121(2) . .
C64A C63A H63B 119.4 . .
C62A C63A H63B 119.4 . .
C63A C64A C65A 122.5(17) . .
C63A C64A H64B 118.7 . .
C65A C64A H64B 118.7 . .
C66A C65A C64A 116.9(14) . .
C66A C65A H65B 121.5 . .
C64A C65A H65B 121.5 . .
C61A C66A C65A 122.3(13) . .
C61A C66A H66B 118.8 . .
C65A C66A H66B 118.8 . .
C76A C71A C72A 119.5(14) . .
C76A C71A P2 122.3(12) . .
C72A C71A P2 118.0(11) . .
C73A C72A C71A 120.4(15) . .
C73A C72A H72B 119.8 . .
C71A C72A H72B 119.8 . .
C74A C73A C72A 117.6(18) . .
C74A C73A H73B 121.2 . .
C72A C73A H73B 121.2 . .
C73A C74A C75A 123.9(16) . .
C73A C74A H74B 118.1 . .
C75A C74A H74B 118.1 . .
C76A C75A C74A 118.7(14) . .
C76A C75A H75B 120.7 . .
C74A C75A H75B 120.7 . .
C75A C76A C71A 120.0(14) . .
C75A C76A H76B 120.0 . .
C71A C76A H76B 120.0 . .
C86A C81A C82A 117.3(14) . .
C86A C81A P2 119.8(11) . .
C82A C81A P2 122.8(12) . .
C83A C82A C81A 121.1(14) . .
C83A C82A H82B 119.5 . .
C81A C82A H82B 119.5 . .
C84A C83A C82A 120.3(14) . .
C84A C83A H83B 119.8 . .
C82A C83A H83B 119.8 . .
C83A C84A C85A 119.0(19) . .
C83A C84A H84B 120.5 . .
C85A C84A H84B 120.5 . .
C86A C85A C84A 122(2) . .
C86A C85A H85B 119.1 . .
C84A C85A H85B 119.1 . .
C85A C86A C81A 120.4(16) . .
C85A C86A H86B 119.8 . .
C81A C86A H86B 119.8 . .
C89 C88 C87 120.7(15) . .
C89 C88 H88A 107.1 . .
C87 C88 H88A 107.1 . .
C89 C88 H88B 107.1 . .
C87 C88 H88B 107.1 . .
H88A C88 H88B 106.8 . .
C88 C89 C90 130.7(12) . .
C88 C89 H89A 104.6 . .
C90 C89 H89A 104.6 . .
C88 C89 H89B 104.6 . .
C90 C89 H89B 104.6 . .
H89A C89 H89B 105.7 . .
C91 C90 C89 127.6(11) . .
C91 C90 H90A 105.4 . .
C89 C90 H90A 105.4 . .
C91 C90 H90B 105.4 . .
C89 C90 H90B 105.4 . .
H90A C90 H90B 106.0 . .
C90 C91 C92 119.1(12) . .
C90 C91 H91A 107.5 . .
C92 C91 H91A 107.5 . .
C90 C91 H91B 107.5 . .
C92 C91 H91B 107.5 . .
H91A C91 H91B 107.0 . .
C93 C94 C95 56.9(16) . .
C93 C94 H94A 118.1 . .
C95 C94 H94A 118.1 . .
C93 C94 H94B 118.1 . .
C95 C94 H94B 118.1 . .
H94A C94 H94B 115.3 . .
C96 C95 C94 88(2) . .
C96 C95 H95A 114.0 . .
C94 C95 H95A 114.0 . .
C96 C95 H95B 114.0 . .
C94 C95 H95B 114.0 . .
H95A C95 H95B 111.2 . .
C95 C96 C97 121(2) . .
C95 C96 H96A 107.2 . .
C97 C96 H96A 107.2 . .
C95 C96 H96B 107.2 . .
C97 C96 H96B 107.2 . .
H96A C96 H96B 106.8 . .
C98 C97 C96 120(2) . .
C98 C97 H97A 107.4 . .
C96 C97 H97A 107.4 . .
C98 C97 H97B 107.4 . .
C96 C97 H97B 107.4 . .
H97A C97 H97B 107.0 . .
C101 C100 C99 159(2) . .
C101 C100 H10D 96.4 . .
C99 C100 H10D 96.4 . .
C101 C100 H10E 96.4 . .
C99 C100 H10E 96.4 . .
H10D C100 H10E 103.4 . .
C100 C101 C101 158(3) . 7
C100 C101 H10F 96.7 . .
C101 C101 H10F 96.7 7 .
C100 C101 H10G 96.7 . .
C101 C101 H10G 96.7 7 .
H10F C101 H10G 103.5 . .

loop_
_geom_bond_atom_site_label_1
_geom_bond_atom_site_label_2
_geom_bond_distance
_geom_bond_site_symmetry_2
Ge1 Ge7 2.5373(6) .
Ge1 Ge8 2.5374(7) .
Ge1 Cu1 2.5613(7) .
Ge1 Ge2 2.8109(6) .
Ge1 Ge3 2.8200(7) .
Ge2 Ge8 2.5354(7) .
Ge2 Ge9 2.5443(7) .
Ge2 Cu1 2.5814(5) .
Ge2 Ge3 2.8168(6) .
Ge3 Ge9 2.5339(6) .
Ge3 Ge7 2.5416(7) .
Ge3 Cu1 2.5701(6) .
Ge4 Cu2 2.4236(11) .
Ge4 Ge8 2.5233(7) .
Ge4 Ge7 2.5241(7) .
Ge4 Ge5 2.7497(7) .
Ge4 Ge6 2.7565(7) .
Ge5 Cu2 2.3647(12) .
Ge5 Ge8 2.5160(7) .
Ge5 Ge9 2.5266(7) .
Ge5 Ge6 2.7577(7) .
Ge6 Cu2 2.4094(12) .
Ge6 Ge9 2.5240(7) .
Ge6 Ge7 2.5257(7) .
Ge7 Si1 2.3793(12) .
Ge8 Si5 2.3750(13) .
Ge9 Si9 2.3787(12) .
Si1 Si2 2.3442(18) .
Si1 Si4 2.3482(18) .
Si1 Si3 2.3543(18) .
Si2 C2 1.851(7) .
Si2 C3 1.869(6) .
Si2 C1 1.873(6) .
Si3 C4 1.866(6) .
Si3 C6 1.869(5) .
Si3 C5 1.875(6) .
Si4 C8 1.853(6) .
Si4 C9 1.858(6) .
Si4 C7 1.867(6) .
Si5 Si6 2.329(2) .
Si5 Si8 2.3497(19) .
Si5 Si7 2.3531(19) .
Si6 C10 1.856(6) .
Si6 C12 1.860(10) .
Si6 C11 1.869(9) .
Si7 C13 1.860(7) .
Si7 C15 1.864(7) .
Si7 C14 1.876(6) .
Si8 C18 1.844(7) .
Si8 C16 1.859(7) .
Si8 C17 1.864(8) .
Si9 Si10 2.3421(18) .
Si9 Si11 2.3463(18) .
Si9 Si12 2.3560(18) .
Si10 C20 1.866(6) .
Si10 C21 1.870(6) .
Si10 C19 1.871(5) .
Si11 C24 1.866(7) .
Si11 C22 1.867(6) .
Si11 C23 1.874(6) .
Si12 C26 1.871(6) .
Si12 C25 1.873(6) .
Si12 C27 1.875(6) .
C1 H1A 0.9800 .
C1 H1B 0.9800 .
C1 H1C 0.9800 .
C2 H2A 0.9800 .
C2 H2B 0.9800 .
C2 H2C 0.9800 .
C3 H3A 0.9800 .
C3 H3B 0.9800 .
C3 H3C 0.9800 .
C4 H4A 0.9800 .
C4 H4B 0.9800 .
C4 H4C 0.9800 .
C5 H5A 0.9800 .
C5 H5B 0.9800 .
C5 H5C 0.9800 .
C6 H6A 0.9800 .
C6 H6B 0.9800 .
C6 H6C 0.9800 .
C7 H7A 0.9800 .
C7 H7B 0.9800 .
C7 H7C 0.9800 .
C8 H8A 0.9800 .
C8 H8B 0.9800 .
C8 H8C 0.9800 .
C9 H9A 0.9800 .
C9 H9B 0.9800 .
C9 H9C 0.9800 .
C10 H10A 0.9800 .
C10 H10B 0.9800 .
C10 H10C 0.9800 .
C11 H11A 0.9800 .
C11 H11B 0.9800 .
C11 H11C 0.9800 .
C12 H12A 0.9800 .
C12 H12B 0.9800 .
C12 H12C 0.9800 .
C13 H13A 0.9800 .
C13 H13B 0.9800 .
C13 H13C 0.9800 .
C14 H14A 0.9800 .
C14 H14B 0.9800 .
C14 H14C 0.9800 .
C15 H15A 0.9800 .
C15 H15B 0.9800 .
C15 H15C 0.9800 .
C16 H16A 0.9800 .
C16 H16B 0.9800 .
C16 H16C 0.9800 .
C17 H17A 0.9800 .
C17 H17B 0.9800 .
C17 H17C 0.9800 .
C18 H18A 0.9800 .
C18 H18B 0.9800 .
C18 H18C 0.9800 .
C19 H19A 0.9800 .
C19 H19B 0.9800 .
C19 H19C 0.9800 .
C20 H20A 0.9800 .
C20 H20B 0.9800 .
C20 H20C 0.9800 .
C21 H21A 0.9800 .
C21 H21B 0.9800 .
C21 H21C 0.9800 .
C22 H22A 0.9800 .
C22 H22B 0.9800 .
C22 H22C 0.9800 .
C23 H23A 0.9800 .
C23 H23B 0.9800 .
C23 H23C 0.9800 .
C24 H24A 0.9800 .
C24 H24B 0.9800 .
C24 H24C 0.9800 .
C25 H25A 0.9800 .
C25 H25B 0.9800 .
C25 H25C 0.9800 .
C26 H26A 0.9800 .
C26 H26B 0.9800 .
C26 H26C 0.9800 .
C27 H27A 0.9800 .
C27 H27B 0.9800 .
C27 H27C 0.9800 .
Cu1 Ge1 2.5613(7) 2
Cu1 Ge3 2.5701(6) 2
Cu1 Ge2 2.5814(5) 2
Cu2 P1 2.229(2) .
P1 C71 1.799(17) .
P1 C81 1.810(15) .
P1 C61 1.820(11) .
C61 C66 1.387(14) .
C61 C62 1.396(17) .
C62 C63 1.37(2) .
C62 H62A 0.9500 .
C63 C64 1.40(3) .
C63 H63A 0.9500 .
C64 C65 1.34(3) .
C64 H64A 0.9500 .
C65 C66 1.382(15) .
C65 H65A 0.9500 .
C66 H66A 0.9500 .
C71 C72 1.367(19) .
C71 C76 1.42(2) .
C72 C73 1.396(15) .
C72 H72A 0.9500 .
C73 C74 1.37(2) .
C73 H73A 0.9500 .
C74 C75 1.34(3) .
C74 H74A 0.9500 .
C75 C76 1.38(2) .
C75 H75A 0.9500 .
C76 H76A 0.9500 .
C81 C86 1.393(18) .
C81 C82 1.39(2) .
C82 C83 1.38(3) .
C82 H82A 0.9500 .
C83 C84 1.39(3) .
C83 H83A 0.9500 .
C84 C85 1.35(4) .
C84 H84A 0.9500 .
C85 C86 1.404(16) .
C85 H85A 0.9500 .
C86 H86A 0.9500 .
Ge10 Ge17 2.5384(7) .
Ge10 Ge18 2.5403(7) .
Ge10 Cu3 2.5688(5) .
Ge10 Ge12 2.8257(7) .
Ge10 Ge11 2.8311(7) .
Ge11 Ge16 2.5304(7) .
Ge11 Ge18 2.5327(7) .
Ge11 Cu3 2.5586(5) .
Ge11 Ge12 2.8123(7) .
Ge12 Ge17 2.5322(7) .
Ge12 Ge16 2.5381(7) .
Ge12 Cu3 2.5639(5) .
Ge13 Cu4 2.3790(12) .
Ge13 Ge17 2.5219(7) .
Ge13 Ge16 2.5296(7) .
Ge13 Ge15 2.7242(7) .
Ge13 Ge14 2.7517(8) .
Ge14 Cu4 2.2865(13) .
Ge14 Ge18 2.5150(7) .
Ge14 Ge17 2.5260(7) .
Ge14 Ge15 2.7527(7) .
Ge15 Cu4 2.3951(12) .
Ge15 Ge16 2.5238(7) .
Ge15 Ge18 2.5244(7) .
Ge16 Si13 2.3804(13) .
Ge17 Si17 2.3790(13) .
Ge18 Si21 2.3754(13) .
Si13 Si14 2.346(2) .
Si13 Si15 2.347(2) .
Si13 Si16 2.353(2) .
Si14 C30 1.835(9) .
Si14 C28 1.860(7) .
Si14 C29 1.886(8) .
Si15 C33 1.860(7) .
Si15 C32 1.863(7) .
Si15 C31 1.875(6) .
Si16 C34 1.862(6) .
Si16 C35 1.873(6) .
Si16 C36 1.881(6) .
Si17 Si20 2.3442(19) .
Si17 Si19 2.3498(18) .
Si17 Si18 2.351(2) .
Si18 C39 1.857(7) .
Si18 C37 1.865(6) .
Si18 C38 1.868(6) .
Si19 C42 1.860(6) .
Si19 C40 1.868(6) .
Si19 C41 1.872(8) .
Si20 C45 1.855(6) .
Si20 C44 1.857(7) .
Si20 C43 1.859(6) .
Si21 Si23 2.3391(19) .
Si21 Si22 2.345(2) .
Si21 Si24 2.348(2) .
Si22 C47 1.862(7) .
Si22 C46 1.862(8) .
Si22 C48 1.865(8) .
Si23 C51 1.860(6) .
Si23 C49 1.863(6) .
Si23 C50 1.880(6) .
Si24 C54 1.864(6) .
Si24 C53 1.871(7) .
Si24 C52 1.876(6) .
C28 H28A 0.9800 .
C28 H28B 0.9800 .
C28 H28C 0.9800 .
C29 H29A 0.9800 .
C29 H29B 0.9800 .
C29 H29C 0.9800 .
C30 H30A 0.9800 .
C30 H30B 0.9800 .
C30 H30C 0.9800 .
C31 H31A 0.9800 .
C31 H31B 0.9800 .
C31 H31C 0.9800 .
C32 H32A 0.9800 .
C32 H32B 0.9800 .
C32 H32C 0.9800 .
C33 H33A 0.9800 .
C33 H33B 0.9800 .
C33 H33C 0.9800 .
C34 H34A 0.9800 .
C34 H34B 0.9800 .
C34 H34C 0.9800 .
C35 H35A 0.9800 .
C35 H35B 0.9800 .
C35 H35C 0.9800 .
C36 H36A 0.9800 .
C36 H36B 0.9800 .
C36 H36C 0.9800 .
C37 H37A 0.9800 .
C37 H37B 0.9800 .
C37 H37C 0.9800 .
C38 H38A 0.9800 .
C38 H38B 0.9800 .
C38 H38C 0.9800 .
C39 H39A 0.9800 .
C39 H39B 0.9800 .
C39 H39C 0.9800 .
C40 H40A 0.9800 .
C40 H40B 0.9800 .
C40 H40C 0.9800 .
C41 H41A 0.9800 .
C41 H41B 0.9800 .
C41 H41C 0.9800 .
C42 H42A 0.9800 .
C42 H42B 0.9800 .
C42 H42C 0.9800 .
C43 H43A 0.9800 .
C43 H43B 0.9800 .
C43 H43C 0.9800 .
C44 H44A 0.9800 .
C44 H44B 0.9800 .
C44 H44C 0.9800 .
C45 H45A 0.9800 .
C45 H45B 0.9800 .
C45 H45C 0.9800 .
C46 H46A 0.9800 .
C46 H46B 0.9800 .
C46 H46C 0.9800 .
C47 H47A 0.9800 .
C47 H47B 0.9800 .
C47 H47C 0.9800 .
C48 H48A 0.9800 .
C48 H48B 0.9800 .
C48 H48C 0.9800 .
C49 H49A 0.9800 .
C49 H49B 0.9800 .
C49 H49C 0.9800 .
C50 H50A 0.9800 .
C50 H50B 0.9800 .
C50 H50C 0.9800 .
C51 H51A 0.9800 .
C51 H51B 0.9800 .
C51 H51C 0.9800 .
C52 H52A 0.9800 .
C52 H52B 0.9800 .
C52 H52C 0.9800 .
C53 H53A 0.9800 .
C53 H53B 0.9800 .
C53 H53C 0.9800 .
C54 H54A 0.9800 .
C54 H54B 0.9800 .
C54 H54C 0.9800 .
Cu3 Ge11 2.5586(5) 5_666
Cu3 Ge12 2.5640(5) 5_666
Cu3 Ge10 2.5689(5) 5_666
Cu4 P2 2.219(3) .
P2 C81A 1.795(16) .
P2 C61A 1.819(13) .
P2 C71A 1.832(16) .
C61A C66A 1.371(18) .
C61A C62A 1.42(2) .
C62A C63A 1.38(3) .
C62A H62B 0.9500 .
C63A C64A 1.31(3) .
C63A H63B 0.9500 .
C64A C65A 1.40(2) .
C64A H64B 0.9500 .
C65A C66A 1.378(16) .
C65A H65B 0.9500 .
C66A H66B 0.9500 .
C71A C76A 1.38(2) .
C71A C72A 1.41(2) .
C72A C73A 1.38(2) .
C72A H72B 0.9500 .
C73A C74A 1.34(3) .
C73A H73B 0.9500 .
C74A C75A 1.38(2) .
C74A H74B 0.9500 .
C75A C76A 1.358(16) .
C75A H75B 0.9500 .
C76A H76B 0.9500 .
C81A C86A 1.39(2) .
C81A C82A 1.395(19) .
C82A C83A 1.374(17) .
C82A H82B 0.9500 .
C83A C84A 1.36(3) .
C83A H83B 0.9500 .
C84A C85A 1.37(4) .
C84A H84B 0.9500 .
C85A C86A 1.36(4) .
C85A H85B 0.9500 .
C86A H86B 0.9500 .
C87 C88 1.493(17) .
C87 H87A 0.9800 .
C87 H87B 0.9800 .
C87 H87C 0.9800 .
C88 C89 1.334(17) .
C88 H88A 0.9900 .
C88 H88B 0.9900 .
C89 C90 1.431(12) .
C89 H89A 0.9900 .
C89 H89B 0.9900 .
C90 C91 1.355(14) .
C90 H90A 0.9900 .
C90 H90B 0.9900 .
C91 C92 1.536(14) .
C91 H91A 0.9900 .
C91 H91B 0.9900 .
C92 H92A 0.9800 .
C92 H92B 0.9800 .
C92 H92C 0.9800 .
C93 C94 1.82(4) .
C93 H93A 0.9800 .
C93 H93B 0.9800 .
C93 H93C 0.9800 .
C94 C95 1.87(4) .
C94 H94A 0.9900 .
C94 H94B 0.9900 .
C95 C96 1.31(3) .
C95 H95A 0.9900 .
C95 H95B 0.9900 .
C96 C97 1.39(2) .
C96 H96A 0.9900 .
C96 H96B 0.9900 .
C97 C98 1.37(2) .
C97 H97A 0.9900 .
C97 H97B 0.9900 .
C98 H98A 0.9800 .
C98 H98B 0.9800 .
C98 H98C 0.9800 .
C99 C100 1.38(2) .
C99 H99A 0.9800 .
C99 H99B 0.9800 .
C99 H99C 0.9800 .
C100 C101 1.22(2) .
C100 H10D 0.9900 .
C100 H10E 0.9900 .
C101 C101 1.29(2) 7
C101 H10F 0.9900 .
C101 H10G 0.9900 .

loop_
_geom_torsion_atom_site_label_1
_geom_torsion_atom_site_label_2
_geom_torsion_atom_site_label_3
_geom_torsion_atom_site_label_4
_geom_torsion
_geom_torsion_site_symmetry_4
Ge7 Ge1 Ge2 Ge8 86.00(2) .
Cu1 Ge1 Ge2 Ge8 -164.22(3) .
Ge3 Ge1 Ge2 Ge8 128.13(2) .
Ge7 Ge1 Ge2 Ge9 -0.59(2) .
Ge8 Ge1 Ge2 Ge9 -86.59(2) .
Cu1 Ge1 Ge2 Ge9 109.18(3) .
Ge3 Ge1 Ge2 Ge9 41.531(18) .
Ge7 Ge1 Ge2 Cu1 -109.78(3) .
Ge8 Ge1 Ge2 Cu1 164.22(3) .
Ge3 Ge1 Ge2 Cu1 -67.65(2) .
Ge7 Ge1 Ge2 Ge3 -42.122(18) .
Ge8 Ge1 Ge2 Ge3 -128.13(2) .
Cu1 Ge1 Ge2 Ge3 67.65(2) .
Ge8 Ge2 Ge3 Ge9 86.39(2) .
Cu1 Ge2 Ge3 Ge9 -164.49(3) .
Ge1 Ge2 Ge3 Ge9 128.06(2) .
Ge8 Ge2 Ge3 Ge7 0.33(2) .
Ge9 Ge2 Ge3 Ge7 -86.06(2) .
Cu1 Ge2 Ge3 Ge7 109.44(3) .
Ge1 Ge2 Ge3 Ge7 41.999(18) .
Ge8 Ge2 Ge3 Cu1 -109.11(3) .
Ge9 Ge2 Ge3 Cu1 164.49(3) .
Ge1 Ge2 Ge3 Cu1 -67.44(2) .
Ge8 Ge2 Ge3 Ge1 -41.670(19) .
Ge9 Ge2 Ge3 Ge1 -128.06(2) .
Cu1 Ge2 Ge3 Ge1 67.44(2) .
Ge7 Ge1 Ge3 Ge9 85.57(2) .
Ge8 Ge1 Ge3 Ge9 -0.13(2) .
Cu1 Ge1 Ge3 Ge9 -110.037(19) .
Ge2 Ge1 Ge3 Ge9 -41.742(19) .
Ge8 Ge1 Ge3 Ge7 -85.70(2) .
Cu1 Ge1 Ge3 Ge7 164.39(2) .
Ge2 Ge1 Ge3 Ge7 -127.31(2) .
Ge7 Ge1 Ge3 Cu1 -164.39(2) .
Ge8 Ge1 Ge3 Cu1 109.903(19) .
Ge2 Ge1 Ge3 Cu1 68.295(14) .
Ge7 Ge1 Ge3 Ge2 127.31(2) .
Ge8 Ge1 Ge3 Ge2 41.608(19) .
Cu1 Ge1 Ge3 Ge2 -68.295(14) .
Ge8 Ge4 Ge5 Cu2 -164.76(4) .
Ge7 Ge4 Ge5 Cu2 108.79(4) .
Ge6 Ge4 Ge5 Cu2 66.41(4) .
Cu2 Ge4 Ge5 Ge8 164.76(4) .
Ge7 Ge4 Ge5 Ge8 -86.45(2) .
Ge6 Ge4 Ge5 Ge8 -128.83(2) .
Cu2 Ge4 Ge5 Ge9 -108.01(4) .
Ge8 Ge4 Ge5 Ge9 87.23(2) .
Ge7 Ge4 Ge5 Ge9 0.78(3) .
Ge6 Ge4 Ge5 Ge9 -41.60(2) .
Cu2 Ge4 Ge5 Ge6 -66.41(4) .
Ge8 Ge4 Ge5 Ge6 128.83(2) .
Ge7 Ge4 Ge5 Ge6 42.38(2) .
Ge8 Ge4 Ge6 Cu2 -106.31(4) .
Ge7 Ge4 Ge6 Cu2 167.62(4) .
Ge5 Ge4 Ge6 Cu2 -64.79(3) .
Cu2 Ge4 Ge6 Ge9 106.42(4) .
Ge8 Ge4 Ge6 Ge9 0.11(3) .
Ge7 Ge4 Ge6 Ge9 -85.96(2) .
Ge5 Ge4 Ge6 Ge9 41.63(2) .
Cu2 Ge4 Ge6 Ge7 -167.62(4) .
Ge8 Ge4 Ge6 Ge7 86.07(2) .
Ge5 Ge4 Ge6 Ge7 127.59(2) .
Cu2 Ge4 Ge6 Ge5 64.79(3) .
Ge8 Ge4 Ge6 Ge5 -41.52(2) .
Ge7 Ge4 Ge6 Ge5 -127.59(2) .
Ge8 Ge5 Ge6 Cu2 108.87(4) .
Ge9 Ge5 Ge6 Cu2 -164.06(4) .
Ge4 Ge5 Ge6 Cu2 67.18(4) .
Cu2 Ge5 Ge6 Ge9 164.06(4) .
Ge8 Ge5 Ge6 Ge9 -87.07(2) .
Ge4 Ge5 Ge6 Ge9 -128.76(2) .
Cu2 Ge5 Ge6 Ge7 -109.49(4) .
Ge8 Ge5 Ge6 Ge7 -0.61(3) .
Ge9 Ge5 Ge6 Ge7 86.45(2) .
Ge4 Ge5 Ge6 Ge7 -42.31(2) .
Cu2 Ge5 Ge6 Ge4 -67.18(4) .
Ge8 Ge5 Ge6 Ge4 41.70(2) .
Ge9 Ge5 Ge6 Ge4 128.76(2) .
Cu2 Ge4 Ge7 Si1 -99.75(5) .
Ge8 Ge4 Ge7 Si1 148.49(4) .
Ge5 Ge4 Ge7 Si1 -154.80(4) .
Ge6 Ge4 Ge7 Si1 -110.59(4) .
Cu2 Ge4 Ge7 Ge6 10.84(3) .
Ge8 Ge4 Ge7 Ge6 -100.93(2) .
Ge5 Ge4 Ge7 Ge6 -44.21(2) .
Cu2 Ge4 Ge7 Ge1 136.47(3) .
Ge8 Ge4 Ge7 Ge1 24.71(2) .
Ge5 Ge4 Ge7 Ge1 81.43(2) .
Ge6 Ge4 Ge7 Ge1 125.64(2) .
Cu2 Ge4 Ge7 Ge3 77.21(4) .
Ge8 Ge4 Ge7 Ge3 -34.56(3) .
Ge5 Ge4 Ge7 Ge3 22.16(3) .
Ge6 Ge4 Ge7 Ge3 66.37(2) .
Cu2 Ge6 Ge7 Si1 94.27(5) .
Ge9 Ge6 Ge7 Si1 -153.94(4) .
Ge4 Ge6 Ge7 Si1 105.20(4) .
Ge5 Ge6 Ge7 Si1 149.21(4) .
Cu2 Ge6 Ge7 Ge4 -10.93(3) .
Ge9 Ge6 Ge7 Ge4 100.86(2) .
Ge5 Ge6 Ge7 Ge4 44.01(2) .
Cu2 Ge6 Ge7 Ge1 -77.20(4) .
Ge9 Ge6 Ge7 Ge1 34.59(3) .
Ge4 Ge6 Ge7 Ge1 -66.27(2) .
Ge5 Ge6 Ge7 Ge1 -22.26(3) .
Cu2 Ge6 Ge7 Ge3 -136.48(3) .
Ge9 Ge6 Ge7 Ge3 -24.69(2) .
Ge4 Ge6 Ge7 Ge3 -125.55(2) .
Ge5 Ge6 Ge7 Ge3 -81.54(2) .
Ge8 Ge1 Ge7 Si1 -137.75(4) .
Cu1 Ge1 Ge7 Si1 107.82(4) .
Ge2 Ge1 Ge7 Si1 166.10(4) .
Ge3 Ge1 Ge7 Si1 121.83(4) .
Ge8 Ge1 Ge7 Ge4 -24.55(2) .
Cu1 Ge1 Ge7 Ge4 -138.98(2) .
Ge2 Ge1 Ge7 Ge4 -80.70(2) .
Ge3 Ge1 Ge7 Ge4 -124.97(2) .
Ge8 Ge1 Ge7 Ge6 33.10(3) .
Cu1 Ge1 Ge7 Ge6 -81.33(3) .
Ge2 Ge1 Ge7 Ge6 -23.06(3) .
Ge3 Ge1 Ge7 Ge6 -67.33(2) .
Ge8 Ge1 Ge7 Ge3 100.42(2) .
Cu1 Ge1 Ge7 Ge3 -14.009(19) .
Ge2 Ge1 Ge7 Ge3 44.271(18) .
Ge9 Ge3 Ge7 Si1 143.32(4) .
Cu1 Ge3 Ge7 Si1 -102.33(5) .
Ge2 Ge3 Ge7 Si1 -160.36(4) .
Ge1 Ge3 Ge7 Si1 -116.25(5) .
Ge9 Ge3 Ge7 Ge4 -33.13(3) .
Cu1 Ge3 Ge7 Ge4 81.22(3) .
Ge2 Ge3 Ge7 Ge4 23.19(3) .
Ge1 Ge3 Ge7 Ge4 67.30(2) .
Ge9 Ge3 Ge7 Ge6 24.57(2) .
Cu1 Ge3 Ge7 Ge6 138.93(2) .
Ge2 Ge3 Ge7 Ge6 80.90(2) .
Ge1 Ge3 Ge7 Ge6 125.01(2) .
Ge9 Ge3 Ge7 Ge1 -100.43(2) .
Cu1 Ge3 Ge7 Ge1 13.919(18) .
Ge2 Ge3 Ge7 Ge1 -44.112(18) .
Cu2 Ge5 Ge8 Si5 -98.24(5) .
Ge9 Ge5 Ge8 Si5 147.94(4) .
Ge4 Ge5 Ge8 Si5 -111.78(4) .
Ge6 Ge5 Ge8 Si5 -155.16(4) .
Cu2 Ge5 Ge8 Ge4 13.54(3) .
Ge9 Ge5 Ge8 Ge4 -100.28(2) .
Ge6 Ge5 Ge8 Ge4 -43.38(2) .
Cu2 Ge5 Ge8 Ge2 139.03(3) .
Ge9 Ge5 Ge8 Ge2 25.21(2) .
Ge4 Ge5 Ge8 Ge2 125.49(2) .
Ge6 Ge5 Ge8 Ge2 82.11(2) .
Cu2 Ge5 Ge8 Ge1 80.24(4) .
Ge9 Ge5 Ge8 Ge1 -33.58(3) .
Ge4 Ge5 Ge8 Ge1 66.70(3) .
Ge6 Ge5 Ge8 Ge1 23.32(3) .
Cu2 Ge4 Ge8 Si5 92.25(5) .
Ge7 Ge4 Ge8 Si5 -154.53(4) .
Ge5 Ge4 Ge8 Si5 105.27(4) .
Ge6 Ge4 Ge8 Si5 148.65(4) .
Cu2 Ge4 Ge8 Ge5 -13.01(3) .
Ge7 Ge4 Ge8 Ge5 100.20(2) .
Ge6 Ge4 Ge8 Ge5 43.38(2) .
Cu2 Ge4 Ge8 Ge2 -78.60(4) .
Ge7 Ge4 Ge8 Ge2 34.61(3) .
Ge5 Ge4 Ge8 Ge2 -65.59(3) .
Ge6 Ge4 Ge8 Ge2 -22.21(3) .
Cu2 Ge4 Ge8 Ge1 -137.93(3) .
Ge7 Ge4 Ge8 Ge1 -24.71(2) .
Ge5 Ge4 Ge8 Ge1 -124.91(2) .
Ge6 Ge4 Ge8 Ge1 -81.53(2) .
Ge9 Ge2 Ge8 Si5 -138.04(4) .
Cu1 Ge2 Ge8 Si5 108.00(5) .
Ge1 Ge2 Ge8 Si5 122.09(5) .
Ge3 Ge2 Ge8 Si5 165.91(4) .
Ge9 Ge2 Ge8 Ge5 -25.00(2) .
Cu1 Ge2 Ge8 Ge5 -138.96(2) .
Ge1 Ge2 Ge8 Ge5 -124.87(2) .
Ge3 Ge2 Ge8 Ge5 -81.05(2) .
Ge9 Ge2 Ge8 Ge4 32.32(3) .
Cu1 Ge2 Ge8 Ge4 -81.63(3) .
Ge1 Ge2 Ge8 Ge4 -67.54(2) .
Ge3 Ge2 Ge8 Ge4 -23.72(3) .
Ge9 Ge2 Ge8 Ge1 99.87(2) .
Cu1 Ge2 Ge8 Ge1 -14.09(2) .
Ge3 Ge2 Ge8 Ge1 43.820(19) .
Ge7 Ge1 Ge8 Si5 144.86(5) .
Cu1 Ge1 Ge8 Si5 -100.99(5) .
Ge2 Ge1 Ge8 Si5 -115.26(5) .
Ge3 Ge1 Ge8 Si5 -158.99(4) .
Ge7 Ge1 Ge8 Ge5 -33.36(3) .
Cu1 Ge1 Ge8 Ge5 80.78(3) .
Ge2 Ge1 Ge8 Ge5 66.52(3) .
Ge3 Ge1 Ge8 Ge5 22.78(3) .
Ge7 Ge1 Ge8 Ge4 24.56(2) .
Cu1 Ge1 Ge8 Ge4 138.70(3) .
Ge2 Ge1 Ge8 Ge4 124.44(2) .
Ge3 Ge1 Ge8 Ge4 80.71(2) .
Ge7 Ge1 Ge8 Ge2 -99.88(2) .
Cu1 Ge1 Ge8 Ge2 14.26(2) .
Ge3 Ge1 Ge8 Ge2 -43.734(19) .
Cu2 Ge6 Ge9 Si9 -93.14(5) .
Ge7 Ge6 Ge9 Si9 153.26(4) .
Ge4 Ge6 Ge9 Si9 -150.01(4) .
Ge5 Ge6 Ge9 Si9 -106.75(4) .
Cu2 Ge6 Ge9 Ge5 13.61(3) .
Ge7 Ge6 Ge9 Ge5 -99.99(2) .
Ge4 Ge6 Ge9 Ge5 -43.25(2) .
Cu2 Ge6 Ge9 Ge3 138.36(3) .
Ge7 Ge6 Ge9 Ge3 24.76(2) .
Ge4 Ge6 Ge9 Ge3 81.50(2) .
Ge5 Ge6 Ge9 Ge3 124.75(2) .
Cu2 Ge6 Ge9 Ge2 78.76(4) .
Ge7 Ge6 Ge9 Ge2 -34.84(3) .
Ge4 Ge6 Ge9 Ge2 21.90(3) .
Ge5 Ge6 Ge9 Ge2 65.15(2) .
Cu2 Ge5 Ge9 Si9 96.06(5) .
Ge8 Ge5 Ge9 Si9 -149.43(4) .
Ge4 Ge5 Ge9 Si9 153.46(4) .
Ge6 Ge5 Ge9 Si9 110.06(4) .
Cu2 Ge5 Ge9 Ge6 -14.00(3) .
Ge8 Ge5 Ge9 Ge6 100.51(2) .
Ge4 Ge5 Ge9 Ge6 43.40(2) .
Cu2 Ge5 Ge9 Ge3 -81.04(4) .
Ge8 Ge5 Ge9 Ge3 33.48(3) .
Ge4 Ge5 Ge9 Ge3 -23.63(3) .
Ge6 Ge5 Ge9 Ge3 -67.04(2) .
Cu2 Ge5 Ge9 Ge2 -139.65(3) .
Ge8 Ge5 Ge9 Ge2 -25.14(2) .
Ge4 Ge5 Ge9 Ge2 -82.25(2) .
Ge6 Ge5 Ge9 Ge2 -125.65(2) .
Ge7 Ge3 Ge9 Si9 -143.11(4) .
Cu1 Ge3 Ge9 Si9 103.26(5) .
Ge2 Ge3 Ge9 Si9 117.25(5) .
Ge1 Ge3 Ge9 Si9 160.90(4) .
Ge7 Ge3 Ge9 Ge6 -24.58(2) .
Cu1 Ge3 Ge9 Ge6 -138.21(3) .
Ge2 Ge3 Ge9 Ge6 -124.22(2) .
Ge1 Ge3 Ge9 Ge6 -80.56(2) .
Ge7 Ge3 Ge9 Ge5 33.56(3) .
Cu1 Ge3 Ge9 Ge5 -80.07(3) .
Ge2 Ge3 Ge9 Ge5 -66.07(3) .
Ge1 Ge3 Ge9 Ge5 -22.42(3) .
Ge7 Ge3 Ge9 Ge2 99.64(2) .
Cu1 Ge3 Ge9 Ge2 -14.00(2) .
Ge1 Ge3 Ge9 Ge2 43.654(19) .
Ge8 Ge2 Ge9 Si9 139.00(4) .
Cu1 Ge2 Ge9 Si9 -106.99(4) .
Ge1 Ge2 Ge9 Si9 -164.69(4) .
Ge3 Ge2 Ge9 Si9 -120.86(4) .
Ge8 Ge2 Ge9 Ge6 -32.22(3) .
Cu1 Ge2 Ge9 Ge6 81.79(3) .
Ge1 Ge2 Ge9 Ge6 24.09(3) .
Ge3 Ge2 Ge9 Ge6 67.92(2) .
Ge8 Ge2 Ge9 Ge5 24.92(2) .
Cu1 Ge2 Ge9 Ge5 138.92(2) .
Ge1 Ge2 Ge9 Ge5 81.23(2) .
Ge3 Ge2 Ge9 Ge5 125.06(2) .
Ge8 Ge2 Ge9 Ge3 -100.15(2) .
Cu1 Ge2 Ge9 Ge3 13.86(2) .
Ge1 Ge2 Ge9 Ge3 -43.830(19) .
Ge4 Ge7 Si1 Si2 178.09(5) .
Ge6 Ge7 Si1 Si2 103.92(6) .
Ge1 Ge7 Si1 Si2 -85.13(7) .
Ge3 Ge7 Si1 Si2 1.49(8) .
Ge4 Ge7 Si1 Si4 -59.10(6) .
Ge6 Ge7 Si1 Si4 -133.27(5) .
Ge1 Ge7 Si1 Si4 37.68(7) .
Ge3 Ge7 Si1 Si4 124.31(5) .
Ge4 Ge7 Si1 Si3 59.09(7) .
Ge6 Ge7 Si1 Si3 -15.07(7) .
Ge1 Ge7 Si1 Si3 155.88(5) .
Ge3 Ge7 Si1 Si3 -117.50(6) .
Si4 Si1 Si2 C2 -50.8(3) .
Si3 Si1 Si2 C2 -175.1(3) .
Ge7 Si1 Si2 C2 67.9(3) .
Si4 Si1 Si2 C3 -171.6(2) .
Si3 Si1 Si2 C3 64.1(2) .
Ge7 Si1 Si2 C3 -52.9(2) .
Si4 Si1 Si2 C1 69.3(3) .
Si3 Si1 Si2 C1 -55.0(3) .
Ge7 Si1 Si2 C1 -172.0(3) .
Si2 Si1 Si3 C4 -165.9(2) .
Si4 Si1 Si3 C4 67.1(2) .
Ge7 Si1 Si3 C4 -49.9(2) .
Si2 Si1 Si3 C6 75.4(3) .
Si4 Si1 Si3 C6 -51.5(3) .
Ge7 Si1 Si3 C6 -168.6(3) .
Si2 Si1 Si3 C5 -44.2(2) .
Si4 Si1 Si3 C5 -171.1(2) .
Ge7 Si1 Si3 C5 71.8(2) .
Si2 Si1 Si4 C8 67.8(3) .
Si3 Si1 Si4 C8 -167.1(3) .
Ge7 Si1 Si4 C8 -50.0(3) .
Si2 Si1 Si4 C9 -52.6(3) .
Si3 Si1 Si4 C9 72.4(3) .
Ge7 Si1 Si4 C9 -170.4(3) .
Si2 Si1 Si4 C7 -171.4(3) .
Si3 Si1 Si4 C7 -46.3(3) .
Ge7 Si1 Si4 C7 70.8(3) .
Ge5 Ge8 Si5 Si6 177.03(6) .
Ge4 Ge8 Si5 Si6 102.38(7) .
Ge2 Ge8 Si5 Si6 -87.30(7) .
Ge1 Ge8 Si5 Si6 -1.26(9) .
Ge5 Ge8 Si5 Si8 -62.99(7) .
Ge4 Ge8 Si5 Si8 -137.64(6) .
Ge2 Ge8 Si5 Si8 32.68(8) .
Ge1 Ge8 Si5 Si8 118.72(7) .
Ge5 Ge8 Si5 Si7 57.14(7) .
Ge4 Ge8 Si5 Si7 -17.51(8) .
Ge2 Ge8 Si5 Si7 152.81(5) .
Ge1 Ge8 Si5 Si7 -121.15(6) .
Si8 Si5 Si6 C10 -63.0(2) .
Si7 Si5 Si6 C10 171.7(2) .
Ge8 Si5 Si6 C10 54.0(2) .
Si8 Si5 Si6 C12 178.0(5) .
Si7 Si5 Si6 C12 52.8(5) .
Ge8 Si5 Si6 C12 -64.9(5) .
Si8 Si5 Si6 C11 56.8(5) .
Si7 Si5 Si6 C11 -68.4(5) .
Ge8 Si5 Si6 C11 173.8(5) .
Si6 Si5 Si7 C13 -172.2(3) .
Si8 Si5 Si7 C13 61.9(3) .
Ge8 Si5 Si7 C13 -56.2(3) .
Si6 Si5 Si7 C15 -51.2(3) .
Si8 Si5 Si7 C15 -177.1(3) .
Ge8 Si5 Si7 C15 64.8(3) .
Si6 Si5 Si7 C14 67.6(3) .
Si8 Si5 Si7 C14 -58.3(3) .
Ge8 Si5 Si7 C14 -176.4(3) .
Si6 Si5 Si8 C18 37.9(3) .
Si7 Si5 Si8 C18 163.6(3) .
Ge8 Si5 Si8 C18 -77.8(3) .
Si6 Si5 Si8 C16 -82.9(5) .
Si7 Si5 Si8 C16 42.8(5) .
Ge8 Si5 Si8 C16 161.4(5) .
Si6 Si5 Si8 C17 155.8(3) .
Si7 Si5 Si8 C17 -78.5(3) .
Ge8 Si5 Si8 C17 40.1(3) .
Ge6 Ge9 Si9 Si10 -178.81(5) .
Ge5 Ge9 Si9 Si10 106.51(6) .
Ge3 Ge9 Si9 Si10 -76.73(7) .
Ge2 Ge9 Si9 Si10 9.91(7) .
Ge6 Ge9 Si9 Si11 -58.40(7) .
Ge5 Ge9 Si9 Si11 -133.07(5) .
Ge3 Ge9 Si9 Si11 43.69(8) .
Ge2 Ge9 Si9 Si11 130.32(6) .
Ge6 Ge9 Si9 Si12 61.33(7) .
Ge5 Ge9 Si9 Si12 -13.34(7) .
Ge3 Ge9 Si9 Si12 163.42(5) .
Ge2 Ge9 Si9 Si12 -109.95(6) .
Si11 Si9 Si10 C20 -57.8(3) .
Si12 Si9 Si10 C20 175.8(2) .
Ge9 Si9 Si10 C20 60.0(2) .
Si11 Si9 Si10 C21 -178.2(2) .
Si12 Si9 Si10 C21 55.4(2) .
Ge9 Si9 Si10 C21 -60.4(2) .
Si11 Si9 Si10 C19 62.1(2) .
Si12 Si9 Si10 C19 -64.3(2) .
Ge9 Si9 Si10 C19 179.9(2) .
Si10 Si9 Si11 C24 174.6(3) .
Si12 Si9 Si11 C24 -58.3(3) .
Ge9 Si9 Si11 C24 58.5(3) .
Si10 Si9 Si11 C22 -66.1(3) .
Si12 Si9 Si11 C22 61.0(3) .
Ge9 Si9 Si11 C22 177.8(3) .
Si10 Si9 Si11 C23 54.4(3) .
Si12 Si9 Si11 C23 -178.5(3) .
Ge9 Si9 Si11 C23 -61.7(3) .
Si10 Si9 Si12 C26 -170.1(2) .
Si11 Si9 Si12 C26 62.9(2) .
Ge9 Si9 Si12 C26 -55.0(2) .
Si10 Si9 Si12 C25 -47.7(2) .
Si11 Si9 Si12 C25 -174.7(2) .
Ge9 Si9 Si12 C25 67.5(2) .
Si10 Si9 Si12 C27 70.8(3) .
Si11 Si9 Si12 C27 -56.2(3) .
Ge9 Si9 Si12 C27 -174.1(3) .
Ge7 Ge1 Cu1 Ge1 -162.00(2) 2
Ge8 Ge1 Cu1 Ge1 96.73(2) 2
Ge2 Ge1 Cu1 Ge1 110.842(17) 2
Ge3 Ge1 Cu1 Ge1 -175.935(15) 2
Ge7 Ge1 Cu1 Ge3 13.932(18) .
Ge8 Ge1 Cu1 Ge3 -87.34(2) .
Ge2 Ge1 Cu1 Ge3 -73.223(19) .
Ge7 Ge1 Cu1 Ge3 147.7(3) 2
Ge8 Ge1 Cu1 Ge3 46.4(3) 2
Ge2 Ge1 Cu1 Ge3 60.5(3) 2
Ge3 Ge1 Cu1 Ge3 133.8(3) 2
Ge7 Ge1 Cu1 Ge2 87.16(2) .
Ge8 Ge1 Cu1 Ge2 -14.11(2) .
Ge3 Ge1 Cu1 Ge2 73.223(19) .
Ge7 Ge1 Cu1 Ge2 -89.20(3) 2
Ge8 Ge1 Cu1 Ge2 169.53(2) 2
Ge2 Ge1 Cu1 Ge2 -176.35(3) 2
Ge3 Ge1 Cu1 Ge2 -103.13(3) 2
Ge9 Ge3 Cu1 Ge1 138.9(3) 2
Ge7 Ge3 Cu1 Ge1 38.0(3) 2
Ge2 Ge3 Cu1 Ge1 125.0(3) 2
Ge1 Ge3 Cu1 Ge1 51.8(3) 2
Ge9 Ge3 Cu1 Ge1 87.08(2) .
Ge7 Ge3 Cu1 Ge1 -13.867(18) .
Ge2 Ge3 Cu1 Ge1 73.176(18) .
Ge9 Ge3 Cu1 Ge3 -89.00(2) 2
Ge7 Ge3 Cu1 Ge3 170.05(2) 2
Ge2 Ge3 Cu1 Ge3 -102.907(17) 2
Ge1 Ge3 Cu1 Ge3 -176.083(15) 2
Ge9 Ge3 Cu1 Ge2 13.90(2) .
Ge7 Ge3 Cu1 Ge2 -87.04(2) .
Ge1 Ge3 Cu1 Ge2 -73.176(18) .
Ge9 Ge3 Cu1 Ge2 -162.30(2) 2
Ge7 Ge3 Cu1 Ge2 96.75(3) 2
Ge2 Ge3 Cu1 Ge2 -176.21(3) 2
Ge1 Ge3 Cu1 Ge2 110.62(3) 2
Ge8 Ge2 Cu1 Ge1 -87.72(3) 2
Ge9 Ge2 Cu1 Ge1 170.66(3) 2
Ge1 Ge2 Cu1 Ge1 -101.78(4) 2
Ge3 Ge2 Cu1 Ge1 -175.56(4) 2
Ge8 Ge2 Cu1 Ge1 14.07(2) .
Ge9 Ge2 Cu1 Ge1 -87.56(3) .
Ge3 Ge2 Cu1 Ge1 -73.780(18) .
Ge8 Ge2 Cu1 Ge3 87.85(3) .
Ge9 Ge2 Cu1 Ge3 -13.78(2) .
Ge1 Ge2 Cu1 Ge3 73.780(18) .
Ge8 Ge2 Cu1 Ge3 -161.40(3) 2
Ge9 Ge2 Cu1 Ge3 96.97(3) 2
Ge1 Ge2 Cu1 Ge3 -175.47(3) 2
Ge3 Ge2 Cu1 Ge3 110.75(4) 2
Ge8 Ge2 Cu1 Ge2 143.976(19) 2
Ge9 Ge2 Cu1 Ge2 42.353(19) 2
Ge1 Ge2 Cu1 Ge2 129.909(16) 2
Ge3 Ge2 Cu1 Ge2 56.129(16) 2
Ge8 Ge5 Cu2 P1 129.45(11) .
Ge9 Ge5 Cu2 P1 -128.04(11) .
Ge4 Ge5 Cu2 P1 143.17(13) .
Ge6 Ge5 Cu2 P1 -142.27(13) .
Ge8 Ge5 Cu2 Ge6 -88.27(3) .
Ge9 Ge5 Cu2 Ge6 14.23(3) .
Ge4 Ge5 Cu2 Ge6 -74.56(3) .
Ge8 Ge5 Cu2 Ge4 -13.72(3) .
Ge9 Ge5 Cu2 Ge4 88.79(3) .
Ge6 Ge5 Cu2 Ge4 74.56(3) .
Ge9 Ge6 Cu2 P1 129.40(11) .
Ge7 Ge6 Cu2 P1 -130.08(11) .
Ge4 Ge6 Cu2 P1 -141.20(12) .
Ge5 Ge6 Cu2 P1 143.52(12) .
Ge9 Ge6 Cu2 Ge5 -14.12(3) .
Ge7 Ge6 Cu2 Ge5 86.41(3) .
Ge4 Ge6 Cu2 Ge5 75.29(3) .
Ge9 Ge6 Cu2 Ge4 -89.41(3) .
Ge7 Ge6 Cu2 Ge4 11.12(3) .
Ge5 Ge6 Cu2 Ge4 -75.29(3) .
Ge8 Ge4 Cu2 P1 -130.18(11) .
Ge7 Ge4 Cu2 P1 129.30(11) .
Ge5 Ge4 Cu2 P1 -143.65(13) .
Ge6 Ge4 Cu2 P1 140.39(12) .
Ge8 Ge4 Cu2 Ge5 13.48(3) .
Ge7 Ge4 Cu2 Ge5 -87.05(3) .
Ge6 Ge4 Cu2 Ge5 -75.96(3) .
Ge8 Ge4 Cu2 Ge6 89.43(3) .
Ge7 Ge4 Cu2 Ge6 -11.09(3) .
Ge5 Ge4 Cu2 Ge6 75.96(3) .
Ge5 Cu2 P1 C71 25.5(6) .
Ge6 Cu2 P1 C71 -95.5(6) .
Ge4 Cu2 P1 C71 147.1(6) .
Ge5 Cu2 P1 C81 -96.1(5) .
Ge6 Cu2 P1 C81 142.9(5) .
Ge4 Cu2 P1 C81 25.4(5) .
Ge5 Cu2 P1 C61 145.4(4) .
Ge6 Cu2 P1 C61 24.4(4) .
Ge4 Cu2 P1 C61 -93.1(4) .
C71 P1 C61 C66 -98.0(11) .
C81 P1 C61 C66 14.9(12) .
Cu2 P1 C61 C66 137.4(9) .
C71 P1 C61 C62 85.6(10) .
C81 P1 C61 C62 -161.6(10) .
Cu2 P1 C61 C62 -39.1(10) .
C66 C61 C62 C63 0.5(19) .
P1 C61 C62 C63 177.2(11) .
C61 C62 C63 C64 -1(2) .
C62 C63 C64 C65 2(3) .
C63 C64 C65 C66 -1(3) .
C64 C65 C66 C61 0(2) .
C62 C61 C66 C65 0.1(17) .
P1 C61 C66 C65 -176.3(9) .
C81 P1 C71 C72 -97.9(12) .
C61 P1 C71 C72 14.4(12) .
Cu2 P1 C71 C72 137.3(10) .
C81 P1 C71 C76 82.0(10) .
C61 P1 C71 C76 -165.8(10) .
Cu2 P1 C71 C76 -42.9(11) .
C76 C71 C72 C73 0.8(18) .
P1 C71 C72 C73 -179.4(10) .
C71 C72 C73 C74 -0.8(19) .
C72 C73 C74 C75 0(2) .
C73 C74 C75 C76 2(3) .
C74 C75 C76 C71 -1(2) .
C72 C71 C76 C75 0.4(19) .
P1 C71 C76 C75 -179.5(12) .
C71 P1 C81 C86 11.9(12) .
C61 P1 C81 C86 -100.4(11) .
Cu2 P1 C81 C86 137.8(9) .
C71 P1 C81 C82 -163.9(11) .
C61 P1 C81 C82 83.8(11) .
Cu2 P1 C81 C82 -38.0(12) .
C86 C81 C82 C83 2(2) .
P1 C81 C82 C83 178.3(15) .
C81 C82 C83 C84 -2(3) .
C82 C83 C84 C85 2(4) .
C83 C84 C85 C86 -2(4) .
C82 C81 C86 C85 -3.1(18) .
P1 C81 C86 C85 -179.0(9) .
C84 C85 C86 C81 3(2) .
Ge17 Ge10 Ge11 Ge16 0.69(3) .
Ge18 Ge10 Ge11 Ge16 -86.00(2) .
Cu3 Ge10 Ge11 Ge16 109.81(2) .
Ge12 Ge10 Ge11 Ge16 42.02(2) .
Ge17 Ge10 Ge11 Ge18 86.69(2) .
Cu3 Ge10 Ge11 Ge18 -164.18(2) .
Ge12 Ge10 Ge11 Ge18 128.02(2) .
Ge17 Ge10 Ge11 Cu3 -109.12(2) .
Ge18 Ge10 Ge11 Cu3 164.18(2) .
Ge12 Ge10 Ge11 Cu3 -67.797(15) .
Ge17 Ge10 Ge11 Ge12 -41.33(2) .
Ge18 Ge10 Ge11 Ge12 -128.02(2) .
Cu3 Ge10 Ge11 Ge12 67.797(15) .
Ge16 Ge11 Ge12 Ge17 -86.05(2) .
Ge18 Ge11 Ge12 Ge17 -0.06(3) .
Cu3 Ge11 Ge12 Ge17 109.13(2) .
Ge10 Ge11 Ge12 Ge17 41.55(2) .
Ge18 Ge11 Ge12 Ge16 86.00(2) .
Cu3 Ge11 Ge12 Ge16 -164.82(2) .
Ge10 Ge11 Ge12 Ge16 127.60(2) .
Ge16 Ge11 Ge12 Cu3 164.82(2) .
Ge18 Ge11 Ge12 Cu3 -109.19(2) .
Ge10 Ge11 Ge12 Cu3 -67.585(15) .
Ge16 Ge11 Ge12 Ge10 -127.60(2) .
Ge18 Ge11 Ge12 Ge10 -41.60(2) .
Cu3 Ge11 Ge12 Ge10 67.585(15) .
Ge18 Ge10 Ge12 Ge17 -86.81(2) .
Cu3 Ge10 Ge12 Ge17 164.34(2) .
Ge11 Ge10 Ge12 Ge17 -128.18(2) .
Ge17 Ge10 Ge12 Ge16 86.33(2) .
Ge18 Ge10 Ge12 Ge16 -0.48(3) .
Cu3 Ge10 Ge12 Ge16 -109.33(2) .
Ge11 Ge10 Ge12 Ge16 -41.853(19) .
Ge17 Ge10 Ge12 Cu3 -164.34(2) .
Ge18 Ge10 Ge12 Cu3 108.85(2) .
Ge11 Ge10 Ge12 Cu3 67.476(15) .
Ge17 Ge10 Ge12 Ge11 128.18(2) .
Ge18 Ge10 Ge12 Ge11 41.37(2) .
Cu3 Ge10 Ge12 Ge11 -67.476(15) .
Ge17 Ge13 Ge14 Cu4 -163.48(4) .
Ge16 Ge13 Ge14 Cu4 110.05(4) .
Ge15 Ge13 Ge14 Cu4 67.41(4) .
Cu4 Ge13 Ge14 Ge18 -109.09(4) .
Ge17 Ge13 Ge14 Ge18 87.42(3) .
Ge16 Ge13 Ge14 Ge18 0.95(3) .
Ge15 Ge13 Ge14 Ge18 -41.69(2) .
Cu4 Ge13 Ge14 Ge17 163.48(4) .
Ge16 Ge13 Ge14 Ge17 -86.47(2) .
Ge15 Ge13 Ge14 Ge17 -129.11(2) .
Cu4 Ge13 Ge14 Ge15 -67.41(4) .
Ge17 Ge13 Ge14 Ge15 129.11(2) .
Ge16 Ge13 Ge14 Ge15 42.64(2) .
Ge17 Ge13 Ge15 Cu4 -104.02(4) .
Ge16 Ge13 Ge15 Cu4 169.92(4) .
Ge14 Ge13 Ge15 Cu4 -62.47(4) .
Cu4 Ge13 Ge15 Ge16 -169.92(4) .
Ge17 Ge13 Ge15 Ge16 86.06(2) .
Ge14 Ge13 Ge15 Ge16 127.61(3) .
Cu4 Ge13 Ge15 Ge18 104.05(4) .
Ge17 Ge13 Ge15 Ge18 0.03(3) .
Ge16 Ge13 Ge15 Ge18 -86.03(2) .
Ge14 Ge13 Ge15 Ge18 41.58(2) .
Cu4 Ge13 Ge15 Ge14 62.47(4) .
Ge17 Ge13 Ge15 Ge14 -41.55(2) .
Ge16 Ge13 Ge15 Ge14 -127.61(3) .
Ge18 Ge14 Ge15 Cu4 -164.55(4) .
Ge17 Ge14 Ge15 Cu4 108.07(4) .
Ge13 Ge14 Ge15 Cu4 66.75(4) .
Cu4 Ge14 Ge15 Ge16 -109.53(4) .
Ge18 Ge14 Ge15 Ge16 85.92(2) .
Ge17 Ge14 Ge15 Ge16 -1.46(3) .
Ge13 Ge14 Ge15 Ge16 -42.78(2) .
Cu4 Ge14 Ge15 Ge18 164.55(4) .
Ge17 Ge14 Ge15 Ge18 -87.38(3) .
Ge13 Ge14 Ge15 Ge18 -128.70(3) .
Cu4 Ge14 Ge15 Ge13 -66.75(4) .
Ge18 Ge14 Ge15 Ge13 128.70(3) .
Ge17 Ge14 Ge15 Ge13 41.32(2) .
Cu4 Ge15 Ge16 Si13 100.90(5) .
Ge18 Ge15 Ge16 Si13 -149.24(4) .
Ge13 Ge15 Ge16 Si13 109.77(4) .
Ge14 Ge15 Ge16 Si13 154.18(4) .
Cu4 Ge15 Ge16 Ge13 -8.87(4) .
Ge18 Ge15 Ge16 Ge13 100.99(2) .
Ge14 Ge15 Ge16 Ge13 44.41(2) .
Cu4 Ge15 Ge16 Ge11 -134.06(4) .
Ge18 Ge15 Ge16 Ge11 -24.20(2) .
Ge13 Ge15 Ge16 Ge11 -125.19(2) .
Ge14 Ge15 Ge16 Ge11 -80.78(2) .
Cu4 Ge15 Ge16 Ge12 -74.48(4) .
Ge18 Ge15 Ge16 Ge12 35.38(3) .
Ge13 Ge15 Ge16 Ge12 -65.61(3) .
Ge14 Ge15 Ge16 Ge12 -21.20(3) .
Cu4 Ge13 Ge16 Si13 -96.16(5) .
Ge17 Ge13 Ge16 Si13 153.51(4) .
Ge15 Ge13 Ge16 Si13 -105.11(4) .
Ge14 Ge13 Ge16 Si13 -149.52(4) .
Cu4 Ge13 Ge16 Ge15 8.95(4) .
Ge17 Ge13 Ge16 Ge15 -101.38(2) .
Ge14 Ge13 Ge16 Ge15 -44.41(2) .
Cu4 Ge13 Ge16 Ge11 75.26(4) .
Ge17 Ge13 Ge16 Ge11 -35.07(3) .
Ge15 Ge13 Ge16 Ge11 66.30(3) .
Ge14 Ge13 Ge16 Ge11 21.89(3) .
Cu4 Ge13 Ge16 Ge12 134.56(4) .
Ge17 Ge13 Ge16 Ge12 24.23(2) .
Ge15 Ge13 Ge16 Ge12 125.60(2) .
Ge14 Ge13 Ge16 Ge12 81.20(2) .
Ge18 Ge11 Ge16 Si13 137.77(5) .
Cu3 Ge11 Ge16 Si13 -108.40(5) .
Ge12 Ge11 Ge16 Si13 -122.04(5) .
Ge10 Ge11 Ge16 Si13 -166.18(5) .
Ge18 Ge11 Ge16 Ge15 24.11(2) .
Cu3 Ge11 Ge16 Ge15 137.94(2) .
Ge12 Ge11 Ge16 Ge15 124.30(2) .
Ge10 Ge11 Ge16 Ge15 80.16(2) .
Ge18 Ge11 Ge16 Ge13 -32.86(3) .
Cu3 Ge11 Ge16 Ge13 80.97(3) .
Ge12 Ge11 Ge16 Ge13 67.33(3) .
Ge10 Ge11 Ge16 Ge13 23.19(3) .
Ge18 Ge11 Ge16 Ge12 -100.19(2) .
Cu3 Ge11 Ge16 Ge12 13.642(19) .
Ge10 Ge11 Ge16 Ge12 -44.135(19) .
Ge17 Ge12 Ge16 Si13 -142.11(5) .
Cu3 Ge12 Ge16 Si13 103.96(5) .
Ge11 Ge12 Ge16 Si13 117.53(5) .
Ge10 Ge12 Ge16 Si13 161.77(5) .
Ge17 Ge12 Ge16 Ge15 32.48(3) .
Cu3 Ge12 Ge16 Ge15 -81.45(3) .
Ge11 Ge12 Ge16 Ge15 -67.88(3) .
Ge10 Ge12 Ge16 Ge15 -23.64(3) .
Ge17 Ge12 Ge16 Ge13 -24.12(2) .
Cu3 Ge12 Ge16 Ge13 -138.05(2) .
Ge11 Ge12 Ge16 Ge13 -124.47(2) .
Ge10 Ge12 Ge16 Ge13 -80.24(2) .
Ge17 Ge12 Ge16 Ge11 100.36(2) .
Cu3 Ge12 Ge16 Ge11 -13.573(19) .
Ge10 Ge12 Ge16 Ge11 44.23(2) .
Cu4 Ge13 Ge17 Si17 97.49(5) .
Ge16 Ge13 Ge17 Si17 -148.29(4) .
Ge15 Ge13 Ge17 Si17 154.55(4) .
Ge14 Ge13 Ge17 Si17 111.15(4) .
Cu4 Ge13 Ge17 Ge14 -13.66(3) .
Ge16 Ge13 Ge17 Ge14 100.56(2) .
Ge15 Ge13 Ge17 Ge14 43.39(2) .
Cu4 Ge13 Ge17 Ge12 -138.49(4) .
Ge16 Ge13 Ge17 Ge12 -24.27(2) .
Ge15 Ge13 Ge17 Ge12 -81.44(2) .
Ge14 Ge13 Ge17 Ge12 -124.83(2) .
Cu4 Ge13 Ge17 Ge10 -78.55(4) .
Ge16 Ge13 Ge17 Ge10 35.66(3) .
Ge15 Ge13 Ge17 Ge10 -21.50(3) .
Ge14 Ge13 Ge17 Ge10 -64.89(3) .
Cu4 Ge14 Ge17 Si17 -90.15(5) .
Ge18 Ge14 Ge17 Si17 155.58(4) .
Ge13 Ge14 Ge17 Si17 -104.63(4) .
Ge15 Ge14 Ge17 Si17 -147.31(4) .
Cu4 Ge14 Ge17 Ge13 14.48(4) .
Ge18 Ge14 Ge17 Ge13 -99.79(2) .
Ge15 Ge14 Ge17 Ge13 -42.68(2) .
Cu4 Ge14 Ge17 Ge12 81.22(4) .
Ge18 Ge14 Ge17 Ge12 -33.06(3) .
Ge13 Ge14 Ge17 Ge12 66.74(3) .
Ge15 Ge14 Ge17 Ge12 24.05(3) .
Cu4 Ge14 Ge17 Ge10 140.19(4) .
Ge18 Ge14 Ge17 Ge10 25.92(2) .
Ge13 Ge14 Ge17 Ge10 125.71(2) .
Ge15 Ge14 Ge17 Ge10 83.03(2) .
Ge16 Ge12 Ge17 Si17 137.03(5) .
Cu3 Ge12 Ge17 Si17 -109.07(5) .
Ge11 Ge12 Ge17 Si17 -166.94(4) .
Ge10 Ge12 Ge17 Si17 -123.09(5) .
Ge16 Ge12 Ge17 Ge13 24.18(2) .
Cu3 Ge12 Ge17 Ge13 138.08(2) .
Ge11 Ge12 Ge17 Ge13 80.21(2) .
Ge10 Ge12 Ge17 Ge13 124.06(2) .
Ge16 Ge12 Ge17 Ge14 -33.71(3) .
Cu3 Ge12 Ge17 Ge14 80.18(3) .
Ge11 Ge12 Ge17 Ge14 22.32(3) .
Ge10 Ge12 Ge17 Ge14 66.17(3) .
Ge16 Ge12 Ge17 Ge10 -99.89(2) .
Cu3 Ge12 Ge17 Ge10 14.012(19) .
Ge11 Ge12 Ge17 Ge10 -43.86(2) .
Ge18 Ge10 Ge17 Si17 -144.02(5) .
Cu3 Ge10 Ge17 Si17 102.75(5) .
Ge12 Ge10 Ge17 Si17 116.70(5) .
Ge11 Ge10 Ge17 Si17 160.09(5) .
Ge18 Ge10 Ge17 Ge13 31.29(3) .
Cu3 Ge10 Ge17 Ge13 -81.93(3) .
Ge12 Ge10 Ge17 Ge13 -67.98(3) .
Ge11 Ge10 Ge17 Ge13 -24.59(3) .
Ge18 Ge10 Ge17 Ge14 -25.62(2) .
Cu3 Ge10 Ge17 Ge14 -138.84(2) .
Ge12 Ge10 Ge17 Ge14 -124.89(2) .
Ge11 Ge10 Ge17 Ge14 -81.50(2) .
Ge18 Ge10 Ge17 Ge12 99.27(2) .
Cu3 Ge10 Ge17 Ge12 -13.949(19) .
Ge11 Ge10 Ge17 Ge12 43.39(2) .
Cu4 Ge14 Ge18 Si21 95.21(5) .
Ge17 Ge14 Ge18 Si21 -151.18(4) .
Ge13 Ge14 Ge18 Si21 151.87(4) .
Ge15 Ge14 Ge18 Si21 108.90(4) .
Cu4 Ge14 Ge18 Ge15 -13.69(4) .
Ge17 Ge14 Ge18 Ge15 99.92(2) .
Ge13 Ge14 Ge18 Ge15 42.97(2) .
Cu4 Ge14 Ge18 Ge11 -80.45(4) .
Ge17 Ge14 Ge18 Ge11 33.16(3) .
Ge13 Ge14 Ge18 Ge11 -23.80(3) .
Ge15 Ge14 Ge18 Ge11 -66.77(3) .
Cu4 Ge14 Ge18 Ge10 -139.50(4) .
Ge17 Ge14 Ge18 Ge10 -25.88(2) .
Ge13 Ge14 Ge18 Ge10 -82.84(2) .
Ge15 Ge14 Ge18 Ge10 -125.81(2) .
Cu4 Ge15 Ge18 Si21 -94.67(5) .
Ge16 Ge15 Ge18 Si21 151.64(4) .
Ge13 Ge15 Ge18 Si21 -151.01(4) .
Ge14 Ge15 Ge18 Si21 -107.42(4) .
Cu4 Ge15 Ge18 Ge14 12.74(3) .
Ge16 Ge15 Ge18 Ge14 -100.94(2) .
Ge13 Ge15 Ge18 Ge14 -43.60(2) .
Cu4 Ge15 Ge18 Ge11 137.87(4) .
Ge16 Ge15 Ge18 Ge11 24.18(2) .
Ge13 Ge15 Ge18 Ge11 81.53(2) .
Ge14 Ge15 Ge18 Ge11 125.12(2) .
Cu4 Ge15 Ge18 Ge10 77.81(4) .
Ge16 Ge15 Ge18 Ge10 -35.87(3) .
Ge13 Ge15 Ge18 Ge10 21.47(3) .
Ge14 Ge15 Ge18 Ge10 65.07(3) .
Ge16 Ge11 Ge18 Si21 -141.22(5) .
Cu3 Ge11 Ge18 Si21 104.54(5) .
Ge12 Ge11 Ge18 Si21 162.51(5) .
Ge10 Ge11 Ge18 Si21 118.68(5) .
Ge16 Ge11 Ge18 Ge14 33.88(3) .
Cu3 Ge11 Ge18 Ge14 -80.36(3) .
Ge12 Ge11 Ge18 Ge14 -22.39(3) .
Ge10 Ge11 Ge18 Ge14 -66.22(3) .
Ge16 Ge11 Ge18 Ge15 -24.11(2) .
Cu3 Ge11 Ge18 Ge15 -138.36(2) .
Ge12 Ge11 Ge18 Ge15 -80.38(2) .
Ge10 Ge11 Ge18 Ge15 -124.22(2) .
Ge16 Ge11 Ge18 Ge10 100.10(2) .
Cu3 Ge11 Ge18 Ge10 -14.14(2) .
Ge12 Ge11 Ge18 Ge10 43.83(2) .
Ge17 Ge10 Ge18 Si21 140.32(5) .
Cu3 Ge10 Ge18 Si21 -106.19(5) .
Ge12 Ge10 Ge18 Si21 -163.71(4) .
Ge11 Ge10 Ge18 Si21 -120.22(5) .
Ge17 Ge10 Ge18 Ge14 25.73(2) .
Cu3 Ge10 Ge18 Ge14 139.22(2) .
Ge12 Ge10 Ge18 Ge14 81.70(2) .
Ge11 Ge10 Ge18 Ge14 125.19(2) .
Ge17 Ge10 Ge18 Ge15 -31.37(3) .
Cu3 Ge10 Ge18 Ge15 82.12(3) .
Ge12 Ge10 Ge18 Ge15 24.60(3) .
Ge11 Ge10 Ge18 Ge15 68.09(3) .
Ge17 Ge10 Ge18 Ge11 -99.46(2) .
Cu3 Ge10 Ge18 Ge11 14.03(2) .
Ge12 Ge10 Ge18 Ge11 -43.49(2) .
Ge15 Ge16 Si13 Si14 171.84(7) .
Ge13 Ge16 Si13 Si14 -115.16(7) .
Ge11 Ge16 Si13 Si14 74.12(8) .
Ge12 Ge16 Si13 Si14 -13.38(9) .
Ge15 Ge16 Si13 Si15 49.76(7) .
Ge13 Ge16 Si13 Si15 122.77(6) .
Ge11 Ge16 Si13 Si15 -47.95(8) .
Ge12 Ge16 Si13 Si15 -135.46(6) .
Ge15 Ge16 Si13 Si16 -70.46(7) .
Ge13 Ge16 Si13 Si16 2.54(8) .
Ge11 Ge16 Si13 Si16 -168.18(5) .
Ge12 Ge16 Si13 Si16 104.32(6) .
Si15 Si13 Si14 C30 40.5(4) .
Si16 Si13 Si14 C30 166.2(4) .
Ge16 Si13 Si14 C30 -78.2(4) .
Si15 Si13 Si14 C28 161.9(3) .
Si16 Si13 Si14 C28 -72.3(3) .
Ge16 Si13 Si14 C28 43.3(3) .
Si15 Si13 Si14 C29 -82.2(5) .
Si16 Si13 Si14 C29 43.6(5) .
Ge16 Si13 Si14 C29 159.2(5) .
Si14 Si13 Si15 C33 -63.1(3) .
Si16 Si13 Si15 C33 172.2(3) .
Ge16 Si13 Si15 C33 55.2(3) .
Si14 Si13 Si15 C32 176.1(2) .
Si16 Si13 Si15 C32 51.4(3) .
Ge16 Si13 Si15 C32 -65.6(2) .
Si14 Si13 Si15 C31 57.1(3) .
Si16 Si13 Si15 C31 -67.6(3) .
Ge16 Si13 Si15 C31 175.4(2) .
Si14 Si13 Si16 C34 51.5(2) .
Si15 Si13 Si16 C34 177.9(2) .
Ge16 Si13 Si16 C34 -64.4(2) .
Si14 Si13 Si16 C35 173.5(2) .
Si15 Si13 Si16 C35 -60.0(2) .
Ge16 Si13 Si16 C35 57.6(2) .
Si14 Si13 Si16 C36 -67.8(3) .
Si15 Si13 Si16 C36 58.7(3) .
Ge16 Si13 Si16 C36 176.3(2) .
Ge13 Ge17 Si17 Si20 163.93(5) .
Ge14 Ge17 Si17 Si20 -122.02(6) .
Ge12 Ge17 Si17 Si20 67.23(7) .
Ge10 Ge17 Si17 Si20 -20.58(8) .
Ge13 Ge17 Si17 Si19 -77.24(7) .
Ge14 Ge17 Si17 Si19 -3.20(8) .
Ge12 Ge17 Si17 Si19 -173.95(5) .
Ge10 Ge17 Si17 Si19 98.25(7) .
Ge13 Ge17 Si17 Si18 43.34(7) .
Ge14 Ge17 Si17 Si18 117.38(6) .
Ge12 Ge17 Si17 Si18 -53.37(7) .
Ge10 Ge17 Si17 Si18 -141.17(5) .
Si20 Si17 Si18 C39 -63.9(3) .
Si19 Si17 Si18 C39 169.3(3) .
Ge17 Si17 Si18 C39 52.8(3) .
Si20 Si17 Si18 C37 55.9(3) .
Si19 Si17 Si18 C37 -70.9(3) .
Ge17 Si17 Si18 C37 172.6(3) .
Si20 Si17 Si18 C38 175.6(2) .
Si19 Si17 Si18 C38 48.8(3) .
Ge17 Si17 Si18 C38 -67.7(2) .
Si20 Si17 Si19 C42 177.9(2) .
Si18 Si17 Si19 C42 -54.7(3) .
Ge17 Si17 Si19 C42 62.3(3) .
Si20 Si17 Si19 C40 -62.6(3) .
Si18 Si17 Si19 C40 64.9(3) .
Ge17 Si17 Si19 C40 -178.1(3) .
Si20 Si17 Si19 C41 56.5(3) .
Si18 Si17 Si19 C41 -176.0(3) .
Ge17 Si17 Si19 C41 -59.0(3) .
Si19 Si17 Si20 C45 -171.4(3) .
Si18 Si17 Si20 C45 61.1(3) .
Ge17 Si17 Si20 C45 -55.9(3) .
Si19 Si17 Si20 C44 -51.3(3) .
Si18 Si17 Si20 C44 -178.9(3) .
Ge17 Si17 Si20 C44 64.1(3) .
Si19 Si17 Si20 C43 70.3(3) .
Si18 Si17 Si20 C43 -57.2(3) .
Ge17 Si17 Si20 C43 -174.3(3) .
Ge14 Ge18 Si21 Si23 178.59(6) .
Ge15 Ge18 Si21 Si23 -106.90(6) .
Ge11 Ge18 Si21 Si23 -6.18(9) .
Ge10 Ge18 Si21 Si23 81.27(7) .
Ge14 Ge18 Si21 Si22 55.96(7) .
Ge15 Ge18 Si21 Si22 130.47(6) .
Ge11 Ge18 Si21 Si22 -128.81(6) .
Ge10 Ge18 Si21 Si22 -41.36(8) .
Ge14 Ge18 Si21 Si24 -63.78(8) .
Ge15 Ge18 Si21 Si24 10.73(8) .
Ge11 Ge18 Si21 Si24 111.44(7) .
Ge10 Ge18 Si21 Si24 -161.10(6) .
Si23 Si21 Si22 C47 58.7(3) .
Si24 Si21 Si22 C47 -67.5(3) .
Ge18 Si21 Si22 C47 174.7(3) .
Si23 Si21 Si22 C46 179.1(4) .
Si24 Si21 Si22 C46 52.9(4) .
Ge18 Si21 Si22 C46 -64.9(4) .
Si23 Si21 Si22 C48 -60.8(3) .
Si24 Si21 Si22 C48 173.0(3) .
Ge18 Si21 Si22 C48 55.2(3) .
Si22 Si21 Si23 C51 55.4(2) .
Si24 Si21 Si23 C51 -177.6(2) .
Ge18 Si21 Si23 C51 -60.9(2) .
Si22 Si21 Si23 C49 174.6(2) .
Si24 Si21 Si23 C49 -58.4(2) .
Ge18 Si21 Si23 C49 58.4(2) .
Si22 Si21 Si23 C50 -66.0(3) .
Si24 Si21 Si23 C50 61.0(3) .
Ge18 Si21 Si23 C50 177.7(3) .
Si23 Si21 Si24 C54 173.7(3) .
Si22 Si21 Si24 C54 -57.2(3) .
Ge18 Si21 Si24 C54 58.9(3) .
Si23 Si21 Si24 C53 51.1(3) .
Si22 Si21 Si24 C53 -179.8(2) .
Ge18 Si21 Si24 C53 -63.7(3) .
Si23 Si21 Si24 C52 -67.1(3) .
Si22 Si21 Si24 C52 62.1(3) .
Ge18 Si21 Si24 C52 178.2(3) .
Ge16 Ge11 Cu3 Ge11 -122(13) 5_666
Ge18 Ge11 Cu3 Ge11 -21(13) 5_666
Ge12 Ge11 Cu3 Ge11 -108(13) 5_666
Ge10 Ge11 Cu3 Ge11 -35(13) 5_666
Ge16 Ge11 Cu3 Ge12 -13.584(19) .
Ge18 Ge11 Cu3 Ge12 87.65(2) .
Ge10 Ge11 Cu3 Ge12 73.582(17) .
Ge16 Ge11 Cu3 Ge12 166.415(19) 5_666
Ge18 Ge11 Cu3 Ge12 -92.35(2) 5_666
Ge12 Ge11 Cu3 Ge12 180.0 5_666
Ge10 Ge11 Cu3 Ge12 -106.420(17) 5_666
Ge16 Ge11 Cu3 Ge10 -87.17(2) .
Ge18 Ge11 Cu3 Ge10 14.07(2) .
Ge12 Ge11 Cu3 Ge10 -73.582(17) .
Ge16 Ge11 Cu3 Ge10 92.83(2) 5_666
Ge18 Ge11 Cu3 Ge10 -165.94(2) 5_666
Ge12 Ge11 Cu3 Ge10 106.418(17) 5_666
Ge10 Ge11 Cu3 Ge10 180.0 5_666
Ge17 Ge12 Cu3 Ge11 92.15(2) 5_666
Ge16 Ge12 Cu3 Ge11 -166.500(19) 5_666
Ge11 Ge12 Cu3 Ge11 180.0 5_666
Ge10 Ge12 Cu3 Ge11 106.093(17) 5_666
Ge17 Ge12 Cu3 Ge11 -87.84(2) .
Ge16 Ge12 Cu3 Ge11 13.502(19) .
Ge10 Ge12 Cu3 Ge11 -73.905(17) .
Ge17 Ge12 Cu3 Ge12 115.02(15) 5_666
Ge16 Ge12 Cu3 Ge12 -143.63(15) 5_666
Ge11 Ge12 Cu3 Ge12 -157.13(15) 5_666
Ge10 Ge12 Cu3 Ge12 128.96(15) 5_666
Ge17 Ge12 Cu3 Ge10 -13.938(19) .
Ge16 Ge12 Cu3 Ge10 87.41(2) .
Ge11 Ge12 Cu3 Ge10 73.905(17) .
Ge17 Ge12 Cu3 Ge10 166.060(19) 5_666
Ge16 Ge12 Cu3 Ge10 -92.59(2) 5_666
Ge11 Ge12 Cu3 Ge10 -106.097(17) 5_666
Ge10 Ge12 Cu3 Ge10 180.0 5_666
Ge17 Ge10 Cu3 Ge11 -92.85(2) 5_666
Ge18 Ge10 Cu3 Ge11 166.03(2) 5_666
Ge12 Ge10 Cu3 Ge11 -106.722(18) 5_666
Ge11 Ge10 Cu3 Ge11 180.0 5_666
Ge17 Ge10 Cu3 Ge11 87.15(2) .
Ge18 Ge10 Cu3 Ge11 -13.97(2) .
Ge12 Ge10 Cu3 Ge11 73.280(18) .
Ge17 Ge10 Cu3 Ge12 13.869(19) .
Ge18 Ge10 Cu3 Ge12 -87.25(2) .
Ge11 Ge10 Cu3 Ge12 -73.280(18) .
Ge17 Ge10 Cu3 Ge12 -166.129(19) 5_666
Ge18 Ge10 Cu3 Ge12 92.76(2) 5_666
Ge12 Ge10 Cu3 Ge12 180.0 5_666
Ge11 Ge10 Cu3 Ge12 106.723(18) 5_666
Ge17 Ge10 Cu3 Ge10 -71(23) 5_666
Ge18 Ge10 Cu3 Ge10 -172(23) 5_666
Ge12 Ge10 Cu3 Ge10 -85(23) 5_666
Ge11 Ge10 Cu3 Ge10 -158(23) 5_666
Ge18 Ge14 Cu4 P2 -127.81(11) .
Ge17 Ge14 Cu4 P2 129.89(11) .
Ge13 Ge14 Cu4 P2 144.62(13) .
Ge15 Ge14 Cu4 P2 -141.70(13) .
Ge18 Ge14 Cu4 Ge13 87.56(3) .
Ge17 Ge14 Cu4 Ge13 -14.74(4) .
Ge15 Ge14 Cu4 Ge13 73.68(3) .
Ge18 Ge14 Cu4 Ge15 13.89(4) .
Ge17 Ge14 Cu4 Ge15 -88.41(3) .
Ge13 Ge14 Cu4 Ge15 -73.68(3) .
Ge17 Ge13 Cu4 P2 -128.03(12) .
Ge16 Ge13 Cu4 P2 131.47(12) .
Ge15 Ge13 Cu4 P2 140.61(13) .
Ge14 Ge13 Cu4 P2 -142.53(13) .
Ge17 Ge13 Cu4 Ge14 14.50(4) .
Ge16 Ge13 Cu4 Ge14 -86.00(3) .
Ge15 Ge13 Cu4 Ge14 -76.86(3) .
Ge17 Ge13 Cu4 Ge15 91.36(3) .
Ge16 Ge13 Cu4 Ge15 -9.14(4) .
Ge14 Ge13 Cu4 Ge15 76.86(3) .
Ge16 Ge15 Cu4 P2 -132.83(12) .
Ge18 Ge15 Cu4 P2 127.29(12) .
Ge13 Ge15 Cu4 P2 -141.97(13) .
Ge14 Ge15 Cu4 P2 140.79(13) .
Ge16 Ge15 Cu4 Ge14 86.38(3) .
Ge18 Ge15 Cu4 Ge14 -13.50(4) .
Ge13 Ge15 Cu4 Ge14 77.23(3) .
Ge16 Ge15 Cu4 Ge13 9.14(4) .
Ge18 Ge15 Cu4 Ge13 -90.74(3) .
Ge14 Ge15 Cu4 Ge13 -77.23(3) .
Ge14 Cu4 P2 C81A -94.8(5) .
Ge13 Cu4 P2 C81A 27.9(5) .
Ge15 Cu4 P2 C81A 146.1(5) .
Ge14 Cu4 P2 C61A 26.8(5) .
Ge13 Cu4 P2 C61A 149.4(5) .
Ge15 Cu4 P2 C61A -92.4(5) .
Ge14 Cu4 P2 C71A 146.4(5) .
Ge13 Cu4 P2 C71A -90.9(5) .
Ge15 Cu4 P2 C71A 27.3(5) .
C81A P2 C61A C66A -97.8(12) .
C71A P2 C61A C66A 14.7(13) .
Cu4 P2 C61A C66A 137.0(10) .
C81A P2 C61A C62A 84.0(11) .
C71A P2 C61A C62A -163.5(10) .
Cu4 P2 C61A C62A -41.2(11) .
C66A C61A C62A C63A 0(2) .
P2 C61A C62A C63A 177.8(12) .
C61A C62A C63A C64A 0(2) .
C62A C63A C64A C65A -1(3) .
C63A C64A C65A C66A 1(2) .
C62A C61A C66A C65A 1.4(19) .
P2 C61A C66A C65A -176.8(10) .
C64A C65A C66A C61A -2(2) .
C81A P2 C71A C76A 15.6(12) .
C61A P2 C71A C76A -97.1(11) .
Cu4 P2 C71A C76A 138.6(10) .
C81A P2 C71A C72A -159.1(10) .
C61A P2 C71A C72A 88.2(11) .
Cu4 P2 C71A C72A -36.1(11) .
C76A C71A C72A C73A 1(2) .
P2 C71A C72A C73A 175.8(12) .
C71A C72A C73A C74A 0(2) .
C72A C73A C74A C75A -1(3) .
C73A C74A C75A C76A 0(2) .
C74A C75A C76A C71A 1(2) .
C72A C71A C76A C75A -1.3(19) .
P2 C71A C76A C75A -175.9(10) .
C61A P2 C81A C86A -159.0(11) .
C71A P2 C81A C86A 88.3(11) .
Cu4 P2 C81A C86A -33.2(12) .
C61A P2 C81A C82A 17.6(13) .
C71A P2 C81A C82A -95.0(12) .
Cu4 P2 C81A C82A 143.5(10) .
C86A C81A C82A C83A -2(2) .
P2 C81A C82A C83A -178.5(10) .
C81A C82A C83A C84A 2(2) .
C82A C83A C84A C85A -2(3) .
C83A C84A C85A C86A 1(5) .
C84A C85A C86A C81A -1(4) .
C82A C81A C86A C85A 1(3) .
P2 C81A C86A C85A 178(2) .
C87 C88 C89 C90 -175.6(12) .
C88 C89 C90 C91 -177.4(16) .
C89 C90 C91 C92 178.5(11) .
C93 C94 C95 C96 -164(3) .
C94 C95 C96 C97 -155(2) .
C95 C96 C97 C98 -172(2) .
C99 C100 C101 C101 180(5) 7
